data_4131450
loop_
_publ_author_name
'Gropp, Cornelius'
'Husch, Tamara'
'Trapp, Nils'
'Reiher, Markus'
'Diederich, Fran\,cois'

_publ_section_title
;
 Dispersion and Halogen-Bonding Interactions: Binding of the Axial
 Conformers of Monohalo- and (+-)-trans-1,2-Dihalocyclohexanes in
 Enantiopure Alleno-Acetylenic Cages.
;
_journal_issue 35
_journal_name_full 'Journal of the American Chemical Society'
_journal_page_first 12190
_journal_page_last 12200
_journal_paper_doi 10.1021/jacs.7b05461
_journal_volume 139
_journal_year 2017
_chemical_absolute_configuration ad
_chemical_formula_moiety 'C128 H168 O12, C8 H16, C2 H3 N'
_chemical_formula_sum 'C138 H187 N O12'
_chemical_formula_weight 2051.87
_space_group_crystal_system orthorhombic
_space_group_IT_number 19
_space_group_name_Hall 'P 2ac 2ab'
_space_group_name_H-M_alt 'P 21 21 21'
_atom_sites_solution_hydrogens geom
_atom_sites_solution_primary dual
_audit_creation_date 2016-11-02
_audit_creation_method
;
Olex2 1.2
(compiled 2016.09.09 svn.r3337 for OlexSys, GUI svn.r5227)
;
_cell_angle_alpha 90
_cell_angle_beta 90
_cell_angle_gamma 90
_cell_formula_units_Z 4
_cell_length_a 15.49690(10)
_cell_length_b 18.24030(10)
_cell_length_c 46.6272(3)
_cell_measurement_reflns_used 80850
_cell_measurement_temperature 100.0(1)
_cell_measurement_theta_max 78.7020
_cell_measurement_theta_min 2.6170
_cell_volume 13180.02(14)
_computing_cell_refinement 'CrysAlisPro 1.171.39.8d (Rigaku OD, 2015)'
_computing_data_collection 'CrysAlisPro 1.171.39.8d (Rigaku OD, 2015)'
_computing_data_reduction 'CrysAlisPro 1.171.39.8d (Rigaku OD, 2015)'
_computing_molecular_graphics 'Olex2 (Dolomanov et al., 2009)'
_computing_publication_material 'Olex2 (Dolomanov et al., 2009)'
_computing_structure_refinement 'XL (Sheldrick, 2008)'
_computing_structure_solution 'XT (Sheldrick, 2015)'
_diffrn_ambient_environment air
_diffrn_ambient_temperature 100.0(1)
_diffrn_detector 'CCD plate'
_diffrn_detector_type 'Pilatus 300K'
_diffrn_measured_fraction_theta_full 1.000
_diffrn_measured_fraction_theta_max 1.000
_diffrn_measurement_details
;
List of Runs (angles in degrees, time in seconds):

  # Type    Start    End  Width  t~exp~   \w     \q     \k     \f   Frames
--------------------------------------------------------------------------
  1  \w   -124.00 -41.00   0.50    1.00    --  -50.21 -38.00 -90.00  166
  2  \w    -59.00  23.00   0.50    1.00    --  -50.21  38.00-150.00  164
  3  \w   -119.00 -39.00   0.50    1.00    --  -50.21-178.00-120.00  160
  4  \w     60.00 119.00   0.50    1.00    --   50.21 178.00 -60.00  118
  5  \w   -134.00 -49.00   0.50    5.00    --  -70.00 -77.00 120.00  170
  6  \w     99.00 177.00   0.50    5.00    --  107.75  38.00 120.00  156
  7  \w     34.00 117.00   0.50    5.00    --  107.75 -19.00 -90.00  166
  8  \w     40.00 110.00   0.50    5.00    --  107.75 -99.00 150.00  140
  9  \w     39.00 120.00   0.50    5.00    --  107.75-125.00  90.00  162
 10  \w     40.00 110.00   0.50    5.00    --  107.75 -99.00 -60.00  140
 11  \w     40.00 110.00   0.50    5.00    --  107.75 -99.00  90.00  140
 12  \w   -114.00 -29.00   0.50    1.00    --  -50.21 -77.00  30.00  170
 13  \w   -124.00 -41.00   0.50    1.00    --  -50.21 -38.00-120.00  166
 14  \w   -114.00 -29.00   0.50    1.00    --  -50.21 -77.00-150.00  170
 15  \w     99.00 162.00   0.50    5.00    --  107.75  38.00  30.00  126
;
_diffrn_measurement_device 'four-circle diffractometer'
_diffrn_measurement_device_type 'XtaLAB Synergy, Dualflex, Pilatus 300K'
_diffrn_measurement_method '\w scans'
_diffrn_orient_matrix_type 'CrysAlisPro convention (1999,Acta A55,543-557)'
_diffrn_orient_matrix_UB_11 -0.0033372000
_diffrn_orient_matrix_UB_12 -0.0563149000
_diffrn_orient_matrix_UB_13 0.0245886000
_diffrn_orient_matrix_UB_21 -0.0297959000
_diffrn_orient_matrix_UB_22 -0.0594870000
_diffrn_orient_matrix_UB_23 -0.0212719000
_diffrn_orient_matrix_UB_31 0.0947858000
_diffrn_orient_matrix_UB_32 -0.0207017000
_diffrn_orient_matrix_UB_33 -0.0058110000
_diffrn_radiation_monochromator mirror
_diffrn_radiation_probe x-ray
_diffrn_radiation_type CuK\a
_diffrn_radiation_wavelength 1.54184
_diffrn_reflns_av_R_equivalents 0.0348
_diffrn_reflns_av_unetI/netI 0.0239
_diffrn_reflns_Laue_measured_fraction_full 1.000
_diffrn_reflns_Laue_measured_fraction_max 1.000
_diffrn_reflns_limit_h_max 18
_diffrn_reflns_limit_h_min -15
_diffrn_reflns_limit_k_max 22
_diffrn_reflns_limit_k_min -22
_diffrn_reflns_limit_l_max 56
_diffrn_reflns_limit_l_min -56
_diffrn_reflns_number 115839
_diffrn_reflns_point_group_measured_fraction_full 0.988
_diffrn_reflns_point_group_measured_fraction_max 0.983
_diffrn_reflns_theta_full 67.684
_diffrn_reflns_theta_max 70.075
_diffrn_reflns_theta_min 2.601
_diffrn_source 'micro-focus sealed X-ray tube'
_diffrn_source_type 'PhotonJet (Cu) X-ray Source'
_exptl_absorpt_coefficient_mu 0.496
_exptl_absorpt_correction_T_max 1.00000
_exptl_absorpt_correction_T_min 0.64210
_exptl_absorpt_correction_type multi-scan
_exptl_absorpt_process_details
;
CrysAlisPro 1.171.39.8d (Rigaku Oxford Diffraction, 2015)
Empirical absorption correction using spherical harmonics,
 implemented in SCALE3 ABSPACK scaling algorithm.
;
_exptl_crystal_colour 'clear colourless'
_exptl_crystal_colour_lustre clear
_exptl_crystal_colour_primary colourless
_exptl_crystal_density_diffrn 1.034
_exptl_crystal_description block
_exptl_crystal_F_000 4472
_exptl_crystal_size_max 0.25
_exptl_crystal_size_mid 0.23
_exptl_crystal_size_min 0.18
_refine_diff_density_max 0.688
_refine_diff_density_min -0.543
_refine_diff_density_rms 0.063
_refine_ls_abs_structure_details
;
 Flack x determined using 8544 quotients [(I+)-(I-)]/[(I+)+(I-)]
 (Parsons, Flack and Wagner, Acta Cryst. B69 (2013) 249-259).
;
_refine_ls_abs_structure_Flack 0.01(4)
_refine_ls_extinction_method none
_refine_ls_goodness_of_fit_ref 1.128
_refine_ls_hydrogen_treatment constr
_refine_ls_matrix_type full
_refine_ls_number_parameters 1451
_refine_ls_number_reflns 24602
_refine_ls_number_restraints 134
_refine_ls_restrained_S_all 1.132
_refine_ls_R_factor_all 0.0807
_refine_ls_R_factor_gt 0.0570
_refine_ls_shift/su_max 0.000
_refine_ls_shift/su_mean 0.000
_refine_ls_structure_factor_coef Fsqd
_refine_ls_weighting_details 'w=1/[\s^2^(Fo^2^)+(0.0590P)^2^+16.0640P] where P=(Fo^2^+2Fc^2^)/3'
_refine_ls_weighting_scheme calc
_refine_ls_wR_factor_gt 0.1351
_refine_ls_wR_factor_ref 0.1826
_reflns_Friedel_coverage 0.814
_reflns_Friedel_fraction_full 0.975
_reflns_Friedel_fraction_max 0.964
_reflns_number_gt 21501
_reflns_number_total 24602
_reflns_threshold_expression 'I > 2\s(I)'
_cod_data_source_file ja7b05461_si_005.cif
_cod_data_source_block d160815_20_2
_cod_database_code 4131450
_chemical_oxdiff_usercomment '100K Cu'
_shelx_space_group_comment
;
The symmetry employed for this shelxl refinement is uniquely defined
by the following loop, which should always be used as a source of
symmetry information in preference to the above space-group names.
They are only intended as comments.
;
_reflns_odcompleteness_completeness 99.95
_reflns_odcompleteness_iscentric 1
_reflns_odcompleteness_theta 66.97
_olex2_refinement_description
;
1. Fixed Uiso
 At 1.2 times of:
  All C(H) groups, All C(H,H) groups, All C(H,H,H,H) groups
 At 1.5 times of:
  All C(H,H,H) groups, All O(H) groups
2. Restrained distances
 C4-C3 \\sim C3-C2A \\sim C3-C2 \\sim C2-C1 \\sim C1A-C2A
 with sigma of 0.02
 C1-C3 \\sim C1A-C3
 with sigma of 0.02
 C9-C10 \\sim C9A-C10 \\sim C9-C8 \\sim C9A-C8A \\sim C8-C7 \\sim C8A-C7A
 with sigma of 0.02
 C7A-C9A \\sim C7-C9 \\sim C8A-C10 \\sim C8-C10
 with sigma of 0.02
 C5-C4 \\sim C4-C3 \\sim C3-C2 \\sim C2-C1
 with sigma of 0.02
3. Rigid bond restraints
 C1A, C1, C2, C2A, C3
 with sigma for 1-2 distances of 0.01 and sigma for 1-3 distances of 0.01
 C7A, C8A, C9A, C10, C9, C8, C7
 with sigma for 1-2 distances of 0.01 and sigma for 1-3 distances of 0.01
4. Uiso/Uaniso restraints and constraints
Uanis(C8) \\sim Ueq, Uanis(C8A) \\sim Ueq, Uanis(C7A) \\sim Ueq, Uanis(C7)
\\sim Ueq: with sigma of 0.03 and sigma for terminal atoms of 0.06
5. Rigid body (RIGU) restrains
 C1, C2, C3, C4, C2A, C1A
 with sigma for 1-2 distances of 0.004 and sigma for 1-3 distances of 0.004
 C7A, C8A, C9A, C10, C9, C8, C7
 with sigma for 1-2 distances of 0.004 and sigma for 1-3 distances of 0.004
6. Others
 Sof(H3BC)=Sof(H3BD)=Sof(C7A)=Sof(H7AA)=Sof(H7AB)=Sof(H7AC)=Sof(C8A)=Sof(H8AA)=
 Sof(H8AB)=Sof(C9A)=Sof(H9AA)=Sof(H9AB)=Sof(H10C)=Sof(H10D)=Sof(C2A)=Sof(H2AA)=
 Sof(H2AB)=Sof(C1A)=Sof(H1AA)=Sof(H1AB)=Sof(H1AC)=1-FVAR(1)
 Sof(C1)=Sof(H1A)=Sof(H1B)=Sof(H1C)=Sof(C2)=Sof(H2A)=Sof(H2B)=Sof(H3AA)=
 Sof(H3AB)=Sof(H10A)=Sof(H10B)=Sof(C9)=Sof(H9A)=Sof(H9B)=Sof(C8)=Sof(H8A)=
 Sof(H8B)=Sof(C7)=Sof(H7A)=Sof(H7B)=Sof(H7C)=FVAR(1)
7.a Ternary CH refined with riding coordinates:
 C29(H29), C33(H33), C37(H37), C40(H40), C3B(H3B), C2B(H2BA)
7.b Secondary CH2 refined with riding coordinates:
 C2(H2A,H2B), C3(H3BC,H3BD), C3(H3AA,H3AB), C4(H4A,H4B), C5(H5A,H5B), C6(H6A,
 H6B), C8A(H8AA,H8AB), C9A(H9AA,H9AB), C10(H10C,H10D), C10(H10A,H10B), C11(H11A,
 H11B), C12(H12A,H12B), C14(H14A,H14B), C15(H15A,H15B), C16(H16A,H16B),
 C17(H17A,H17B), C18(H18A,H18B), C20(H20A,H20B), C21(H21A,H21B), C22(H22A,H22B),
  C23(H23A,H23B), C24(H24A,H24B), C44(H44A,H44B), C48(H48A,H48B), C52(H52A,
 H52B), C56(H56A,H56B), C5B(H5BA,H5BB), C6B(H6BA,H6BB), C7B(H7BA,H7BB),
 C8B(H8BA,H8BB), C2A(H2AA,H2AB), C9(H9A,H9B), C8(H8A,H8B)
7.c Aromatic/amide H refined with riding coordinates:
 C27(H27), C31(H31), C35(H35), C39(H39)
7.d Idealised Me refined as rotating group:
 C1(H1A,H1B,H1C), C7A(H7AA,H7AB,H7AC), C13(H13A,H13B,H13C), C19(H19A,H19B,
 H19C), C61(H61A,H61B,H61C), C62(H62A,H62B,H62C), C63(H63A,H63B,H63C), C67(H67A,
 H67B,H67C), C68(H68A,H68B,H68C), C69(H69A,H69B,H69C), C73(H73A,H73B,H73C),
 C74(H74A,H74B,H74C), C79(H79A,H79B,H79C), C80(H80A,H80B,H80C), C81(H81A,H81B,
 H81C), C85(H85A,H85B,H85C), C86(H86A,H86B,H86C), C87(H87A,H87B,H87C), C91(H91A,
 H91B,H91C), C92(H92A,H92B,H92C), C97(H97A,H97B,H97C), C98(H98A,H98B,H98C),
 C99(H99A,H99B,H99C), C103(H10E,H10F,H10G), C104(H10H,H10I,H10J), C105(H10K,
 H10L,H10M), C109(H10N,H10O,H10P), C110(H11C,H11D,H11E), C115(H11F,H11G,H11H),
 C116(H11I,H11J,H11K), C117(H11L,H11M,H11N), C121(H12C,H12D,H12E), C122(H12F,
 H12G,H12H), C123(H12I,H12J,H12K), C127(H12L,H12M,H12N), C128(H12O,H12P,H12Q),
 C4B(H4BA,H4BB,H4BC), C1B(H1BA,H1BB,H1BC), C9B(H9BA,H9BB,H9BC), C1A(H1AA,H1AB,
 H1AC), C7(H7A,H7B,H7C)
7.e Idealised tetrahedral OH refined as rotating group:
 O1(H1), O2(H2), O3(H3), O4(H4)
;
_shelx_shelxl_version_number 2014/7
_olex2_date_sample_data_collection 2016-10-24
_olex2_date_sample_submission 2016-10-24
_olex2_submission_original_sample_id d160815_20_2
_olex2_submission_special_instructions 'No special instructions were received'
_oxdiff_exptl_absorpt_empirical_details
;
Empirical correction (ABSPACK) includes:
- Absorption correction using spherical harmonics
- Frame scaling
;
_oxdiff_exptl_absorpt_empirical_full_max 1.488
_oxdiff_exptl_absorpt_empirical_full_min 0.832

loop_
_space_group_symop_operation_xyz
'x, y, z'
'-x+1/2, -y, z+1/2'
'-x, y+1/2, -z+1/2'
'x+1/2, -y+1/2, -z'

loop_
_atom_site_label
_atom_site_type_symbol
_atom_site_fract_x
_atom_site_fract_y
_atom_site_fract_z
_atom_site_U_iso_or_equiv
_atom_site_adp_type
_atom_site_occupancy
_atom_site_site_symmetry_order
_atom_site_calc_flag
_atom_site_refinement_flags_posn
_atom_site_refinement_flags_adp
_atom_site_refinement_flags_occupancy
_atom_site_disorder_assembly
_atom_site_disorder_group
O1 O 0.1786(2) 0.3766(2) 0.44489(9) 0.0489(9) Uani 1 1 d . . . . .
H1 H 0.1573 0.4187 0.4469 0.073 Uiso 1 1 calc GR . . . .
O2 O 0.3261(3) 0.39686(19) 0.47593(9) 0.0505(9) Uani 1 1 d . . . . .
H2 H 0.2817 0.3803 0.4679 0.076 Uiso 1 1 calc GR . . . .
O3 O 0.3051(2) 0.5461(2) 0.47884(10) 0.0539(10) Uani 1 1 d . . . . .
H3 H 0.3200 0.5022 0.4810 0.081 Uiso 1 1 calc GR . . . .
O4 O 0.1402(3) 0.5276(2) 0.45763(10) 0.0542(10) Uani 1 1 d . . . . .
H4 H 0.1864 0.5428 0.4649 0.081 Uiso 1 1 calc GR . . . .
O5 O 0.5624(2) 0.24216(16) 0.33484(6) 0.0297(6) Uani 1 1 d . . . . .
O6 O 0.66019(19) 0.33304(16) 0.35023(6) 0.0291(6) Uani 1 1 d . . . . .
O7 O 0.6665(2) 0.59383(16) 0.34780(7) 0.0309(7) Uani 1 1 d . . . . .
O8 O 0.5634(2) 0.68151(16) 0.33420(7) 0.0312(7) Uani 1 1 d . . . . .
O9 O 0.2791(2) 0.67894(16) 0.29594(7) 0.0329(7) Uani 1 1 d . . . . .
O10 O 0.1785(2) 0.59019(17) 0.28033(7) 0.0336(7) Uani 1 1 d . . . . .
O11 O 0.18123(19) 0.32847(16) 0.27805(7) 0.0306(7) Uani 1 1 d . . . . .
O12 O 0.2826(2) 0.24014(16) 0.29295(7) 0.0312(7) Uani 1 1 d . . . . .
C1 C 1.0428(9) 0.5322(17) 0.2015(4) 0.106(8) Uani 0.448(11) 1 d D U P A 1
H1A H 1.0688 0.5283 0.1824 0.159 Uiso 0.448(11) 1 calc GR . P A 1
H1B H 1.0558 0.4879 0.2126 0.159 Uiso 0.448(11) 1 calc GR . P A 1
H1C H 1.0663 0.5752 0.2114 0.159 Uiso 0.448(11) 1 calc GR . P A 1
C2 C 0.9471(8) 0.5403(11) 0.1986(3) 0.074(5) Uani 0.448(11) 1 d D U P A 1
H2A H 0.9367 0.5797 0.1844 0.088 Uiso 0.448(11) 1 calc R . P A 1
H2B H 0.9252 0.4943 0.1900 0.088 Uiso 0.448(11) 1 calc R . P A 1
C3 C 0.8955(4) 0.5553(4) 0.22229(18) 0.078(2) Uani 1 1 d D U . . .
H3BC H 0.9120 0.5218 0.2381 0.093 Uiso 0.552(11) 1 calc R . P A 2
H3BD H 0.9077 0.5299 0.2040 0.093 Uiso 0.552(11) 1 calc R . P A 2
H3AA H 0.9229 0.5984 0.2315 0.093 Uiso 0.448(11) 1 calc R . P A 1
H3AB H 0.9055 0.5137 0.2355 0.093 Uiso 0.448(11) 1 calc R . P A 1
C4 C 0.7998(4) 0.5701(3) 0.22415(12) 0.0470(13) Uani 1 1 d D U . . .
H4A H 0.7686 0.5277 0.2160 0.056 Uiso 1 1 calc R . . . .
H4B H 0.7863 0.6134 0.2121 0.056 Uiso 1 1 calc R . . . .
C5 C 0.7661(3) 0.5840(3) 0.25437(11) 0.0396(11) Uani 1 1 d D . . . .
H5A H 0.7804 0.5410 0.2665 0.047 Uiso 1 1 calc R . . . .
H5B H 0.7966 0.6270 0.2625 0.047 Uiso 1 1 calc R . . . .
C6 C 0.6697(3) 0.5976(2) 0.25604(10) 0.0332(10) Uani 1 1 d . . . . .
H6A H 0.6394 0.5581 0.2455 0.040 Uiso 1 1 calc R . . . .
H6B H 0.6564 0.6445 0.2464 0.040 Uiso 1 1 calc R . . . .
C7A C 1.0635(11) 0.2717(19) 0.2115(5) 0.130(12) Uani 0.552(11) 1 d D U P A 2
H7AA H 1.0898 0.2698 0.1924 0.195 Uiso 0.552(11) 1 calc GR . P A 2
H7AB H 1.0634 0.2224 0.2199 0.195 Uiso 0.552(11) 1 calc GR . P A 2
H7AC H 1.0969 0.3049 0.2237 0.195 Uiso 0.552(11) 1 calc GR . P A 2
C8A C 0.9711(9) 0.2995(14) 0.2090(4) 0.074(6) Uani 0.552(11) 1 d D U P A 2
H8AA H 0.9720 0.3500 0.2013 0.089 Uiso 0.552(11) 1 calc R . P A 2
H8AB H 0.9393 0.2683 0.1952 0.089 Uiso 0.552(11) 1 calc R . P A 2
C9A C 0.9234(7) 0.2997(11) 0.2373(3) 0.058(5) Uani 0.552(11) 1 d D U P A 2
H9AA H 0.9541 0.3320 0.2510 0.070 Uiso 0.552(11) 1 calc R . P A 2
H9AB H 0.9236 0.2494 0.2454 0.070 Uiso 0.552(11) 1 calc R . P A 2
C10 C 0.8280(3) 0.3264(3) 0.23424(11) 0.0455(12) Uani 1 1 d D U . . .
H10C H 0.8275 0.3780 0.2276 0.055 Uiso 0.552(11) 1 calc R . P A 2
H10D H 0.7981 0.2963 0.2197 0.055 Uiso 0.552(11) 1 calc R . P A 2
H10A H 0.8067 0.3702 0.2239 0.055 Uiso 0.448(11) 1 calc R . P A 1
H10B H 0.8135 0.2830 0.2225 0.055 Uiso 0.448(11) 1 calc R . P A 1
C11 C 0.7806(3) 0.3207(3) 0.26264(11) 0.0422(12) Uani 1 1 d . . . . .
H11A H 0.7973 0.3627 0.2749 0.051 Uiso 1 1 calc R . . . .
H11B H 0.7990 0.2752 0.2725 0.051 Uiso 1 1 calc R . . . .
C12 C 0.6825(3) 0.3198(3) 0.25947(10) 0.0317(9) Uani 1 1 d . . . . .
H12A H 0.6648 0.2753 0.2489 0.038 Uiso 1 1 calc R . . . .
H12B H 0.6640 0.3631 0.2482 0.038 Uiso 1 1 calc R . . . .
C13 C 0.2087(5) 0.3031(5) 0.08885(16) 0.084(2) Uani 1 1 d . . . . .
H13A H 0.2290 0.3013 0.0690 0.126 Uiso 1 1 calc GR . . . .
H13B H 0.1621 0.3392 0.0905 0.126 Uiso 1 1 calc GR . . . .
H13C H 0.1872 0.2547 0.0945 0.126 Uiso 1 1 calc GR . . . .
C14 C 0.2831(5) 0.3252(4) 0.10845(13) 0.0680(19) Uani 1 1 d . . . . .
H14A H 0.3329 0.2923 0.1050 0.082 Uiso 1 1 calc R . . . .
H14B H 0.3013 0.3758 0.1038 0.082 Uiso 1 1 calc R . . . .
C15 C 0.2585(5) 0.3211(4) 0.13878(13) 0.0660(18) Uani 1 1 d . . . . .
H15A H 0.2366 0.2711 0.1427 0.079 Uiso 1 1 calc R . . . .
H15B H 0.2104 0.3557 0.1421 0.079 Uiso 1 1 calc R . . . .
C16 C 0.3316(4) 0.3384(3) 0.16056(11) 0.0485(13) Uani 1 1 d . . . . .
H16A H 0.3815 0.3059 0.1568 0.058 Uiso 1 1 calc R . . . .
H16B H 0.3508 0.3897 0.1580 0.058 Uiso 1 1 calc R . . . .
C17 C 0.3012(4) 0.3276(3) 0.19097(10) 0.0423(12) Uani 1 1 d . . . . .
H17A H 0.2673 0.2816 0.1919 0.051 Uiso 1 1 calc R . . . .
H17B H 0.2619 0.3684 0.1960 0.051 Uiso 1 1 calc R . . . .
C18 C 0.3731(3) 0.3239(3) 0.21342(9) 0.0316(10) Uani 1 1 d . . . . .
H18A H 0.4111 0.3672 0.2114 0.038 Uiso 1 1 calc R . . . .
H18B H 0.4084 0.2795 0.2102 0.038 Uiso 1 1 calc R . . . .
C19 C 0.2116(6) 0.5397(5) 0.08932(15) 0.093(3) Uani 1 1 d . . . . .
H19A H 0.2346 0.5380 0.0697 0.139 Uiso 1 1 calc GR . . . .
H19B H 0.1673 0.5779 0.0906 0.139 Uiso 1 1 calc GR . . . .
H19C H 0.1861 0.4921 0.0942 0.139 Uiso 1 1 calc GR . . . .
C20 C 0.2842(5) 0.5569(4) 0.11019(13) 0.0696(19) Uani 1 1 d . . . . .
H20A H 0.3300 0.5195 0.1081 0.083 Uiso 1 1 calc R . . . .
H20B H 0.3094 0.6051 0.1052 0.083 Uiso 1 1 calc R . . . .
C21 C 0.2552(4) 0.5586(3) 0.14084(12) 0.0514(14) Uani 1 1 d . . . . .
H21A H 0.2311 0.5100 0.1459 0.062 Uiso 1 1 calc R . . . .
H21B H 0.2085 0.5952 0.1429 0.062 Uiso 1 1 calc R . . . .
C22 C 0.3281(4) 0.5776(3) 0.16206(11) 0.0416(11) Uani 1 1 d . . . . .
H22A H 0.3719 0.5382 0.1617 0.050 Uiso 1 1 calc R . . . .
H22B H 0.3564 0.6236 0.1558 0.050 Uiso 1 1 calc R . . . .
C23 C 0.2957(3) 0.5868(3) 0.19231(10) 0.0391(11) Uani 1 1 d . . . . .
H23A H 0.2643 0.5418 0.1979 0.047 Uiso 1 1 calc R . . . .
H23B H 0.2540 0.6279 0.1927 0.047 Uiso 1 1 calc R . . . .
C24 C 0.3661(3) 0.6017(3) 0.21449(10) 0.0333(10) Uani 1 1 d . . . . .
H24A H 0.3929 0.6499 0.2105 0.040 Uiso 1 1 calc R . . . .
H24B H 0.4115 0.5637 0.2128 0.040 Uiso 1 1 calc R . . . .
C26 C 0.2906(3) 0.5279(2) 0.25350(9) 0.0281(9) Uani 1 1 d . . . . .
C27 C 0.3272(3) 0.4618(2) 0.24510(9) 0.0284(8) Uani 1 1 d . . . . .
H27 H 0.3779 0.4628 0.2336 0.034 Uiso 1 1 calc R . . . .
C28 C 0.2929(3) 0.3940(2) 0.25274(9) 0.0279(9) Uani 1 1 d . . . . .
C29 C 0.3355(3) 0.3220(2) 0.24382(9) 0.0293(9) Uani 1 1 d . . . . .
H29 H 0.2889 0.2841 0.2437 0.035 Uiso 1 1 calc R . . . .
C30 C 0.3986(3) 0.3000(2) 0.26739(9) 0.0260(9) Uani 1 1 d . . . . .
C31 C 0.4864(3) 0.3176(2) 0.26639(9) 0.0265(9) Uani 1 1 d . . . . .
H31 H 0.5085 0.3425 0.2501 0.032 Uiso 1 1 calc R . . . .
C32 C 0.5424(3) 0.2995(2) 0.28869(9) 0.0267(9) Uani 1 1 d . . . . .
C33 C 0.6380(3) 0.3209(2) 0.28893(9) 0.0266(9) Uani 1 1 d . . . . .
H33 H 0.6684 0.2839 0.3011 0.032 Uiso 1 1 calc R . . . .
C34 C 0.6452(3) 0.3946(2) 0.30454(9) 0.0264(9) Uani 1 1 d . . . . .
C35 C 0.6394(3) 0.4607(2) 0.28963(9) 0.0268(8) Uani 1 1 d . . . . .
H35 H 0.6316 0.4595 0.2694 0.032 Uiso 1 1 calc R . . . .
C36 C 0.6446(3) 0.5288(2) 0.30335(9) 0.0263(8) Uani 1 1 d . . . . .
C37 C 0.6348(3) 0.6005(2) 0.28688(10) 0.0301(9) Uani 1 1 d . . . . .
H37 H 0.6686 0.6388 0.2974 0.036 Uiso 1 1 calc R . . . .
C38 C 0.5397(3) 0.6225(2) 0.28838(10) 0.0282(9) Uani 1 1 d . . . . .
C39 C 0.4814(3) 0.6055(2) 0.26651(9) 0.0270(9) Uani 1 1 d . . . . .
H39 H 0.5020 0.5810 0.2499 0.032 Uiso 1 1 calc R . . . .
C40 C 0.3302(3) 0.6015(2) 0.24506(9) 0.0291(9) Uani 1 1 d . . . . .
H40 H 0.2826 0.6384 0.2456 0.035 Uiso 1 1 calc R . . . .
C41 C 0.2182(3) 0.5256(2) 0.27118(9) 0.0289(9) Uani 1 1 d . . . . .
C42 C 0.1822(3) 0.4593(3) 0.27993(9) 0.0299(9) Uani 1 1 d . . . . .
C43 C 0.2203(3) 0.3936(2) 0.27022(9) 0.0299(9) Uani 1 1 d . . . . .
C44 C 0.2189(3) 0.2914(3) 0.30164(10) 0.0327(10) Uani 1 1 d . . . . .
H44A H 0.1731 0.2654 0.3124 0.039 Uiso 1 1 calc R . . . .
H44B H 0.2454 0.3277 0.3147 0.039 Uiso 1 1 calc R . . . .
C45 C 0.3673(3) 0.2640(2) 0.29141(10) 0.0285(9) Uani 1 1 d . . . . .
C46 C 0.4221(3) 0.2453(2) 0.31452(9) 0.0285(9) Uani 1 1 d . . . . .
C47 C 0.5088(3) 0.2648(2) 0.31257(9) 0.0271(9) Uani 1 1 d . . . . .
C48 C 0.5823(3) 0.2952(2) 0.35615(9) 0.0310(9) Uani 1 1 d . . . . .
H48A H 0.5344 0.3310 0.3574 0.037 Uiso 1 1 calc R . . . .
H48B H 0.5873 0.2705 0.3750 0.037 Uiso 1 1 calc R . . . .
C49 C 0.6528(3) 0.3967(2) 0.33389(9) 0.0267(9) Uani 1 1 d . . . . .
C50 C 0.6575(3) 0.4638(3) 0.34900(9) 0.0295(9) Uani 1 1 d . . . . .
C51 C 0.6550(3) 0.5286(2) 0.33302(9) 0.0274(9) Uani 1 1 d . . . . .
C52 C 0.5898(3) 0.6310(2) 0.35553(10) 0.0318(10) Uani 1 1 d . . . . .
H52A H 0.5992 0.6575 0.3738 0.038 Uiso 1 1 calc R . . . .
H52B H 0.5432 0.5947 0.3587 0.038 Uiso 1 1 calc R . . . .
C53 C 0.5085(3) 0.6563(2) 0.31284(10) 0.0284(9) Uani 1 1 d . . . . .
C54 C 0.4202(3) 0.6735(2) 0.31602(10) 0.0291(9) Uani 1 1 d . . . . .
C55 C 0.3641(3) 0.6565(2) 0.29319(10) 0.0297(9) Uani 1 1 d . . . . .
C56 C 0.2172(3) 0.6252(3) 0.30410(10) 0.0350(10) Uani 1 1 d . . . . .
H56A H 0.2457 0.5879 0.3162 0.042 Uiso 1 1 calc R . . . .
H56B H 0.1717 0.6490 0.3158 0.042 Uiso 1 1 calc R . . . .
C57 C 0.3893(3) 0.7055(2) 0.34197(10) 0.0331(10) Uani 1 1 d . . . . .
C58 C 0.3619(3) 0.7312(3) 0.36396(11) 0.0348(10) Uani 1 1 d . . . . .
C59 C 0.3337(3) 0.7660(3) 0.38992(10) 0.0362(10) Uani 1 1 d . . . . .
C60 C 0.4017(3) 0.8073(3) 0.40793(11) 0.0419(12) Uani 1 1 d . . . . .
C61 C 0.4682(4) 0.7524(4) 0.41866(14) 0.0668(19) Uani 1 1 d . . . . .
H61A H 0.4394 0.7151 0.4304 0.100 Uiso 1 1 calc GR . . . .
H61B H 0.5115 0.7779 0.4303 0.100 Uiso 1 1 calc GR . . . .
H61C H 0.4963 0.7288 0.4023 0.100 Uiso 1 1 calc GR . . . .
C62 C 0.4470(4) 0.8639(3) 0.38920(13) 0.0513(14) Uani 1 1 d . . . . .
H62A H 0.4722 0.8395 0.3724 0.077 Uiso 1 1 calc GR . . . .
H62B H 0.4928 0.8878 0.4003 0.077 Uiso 1 1 calc GR . . . .
H62C H 0.4052 0.9007 0.3828 0.077 Uiso 1 1 calc GR . . . .
C63 C 0.3579(4) 0.8453(4) 0.43335(12) 0.0535(14) Uani 1 1 d . . . . .
H63A H 0.3169 0.8819 0.4262 0.080 Uiso 1 1 calc GR . . . .
H63B H 0.4017 0.8695 0.4452 0.080 Uiso 1 1 calc GR . . . .
H63C H 0.3272 0.8088 0.4449 0.080 Uiso 1 1 calc GR . . . .
C64 C 0.2518(4) 0.7604(3) 0.39713(11) 0.0406(11) Uani 1 1 d . . . . .
C65 C 0.1690(3) 0.7554(3) 0.40382(10) 0.0384(11) Uani 1 1 d . . . . .
C66 C 0.1015(3) 0.8095(3) 0.39270(10) 0.0385(11) Uani 1 1 d . . . . .
C67 C 0.0318(4) 0.7672(3) 0.37666(13) 0.0539(15) Uani 1 1 d . . . . .
H67A H 0.0581 0.7400 0.3608 0.081 Uiso 1 1 calc GR . . . .
H67B H -0.0111 0.8016 0.3691 0.081 Uiso 1 1 calc GR . . . .
H67C H 0.0037 0.7327 0.3898 0.081 Uiso 1 1 calc GR . . . .
C68 C 0.0621(4) 0.8506(3) 0.41787(12) 0.0496(13) Uani 1 1 d . . . . .
H68A H 0.0360 0.8156 0.4312 0.074 Uiso 1 1 calc GR . . . .
H68B H 0.0176 0.8843 0.4108 0.074 Uiso 1 1 calc GR . . . .
H68C H 0.1072 0.8786 0.4278 0.074 Uiso 1 1 calc GR . . . .
C69 C 0.1441(4) 0.8642(3) 0.37206(13) 0.0485(13) Uani 1 1 d . . . . .
H69A H 0.1906 0.8903 0.3820 0.073 Uiso 1 1 calc GR . . . .
H69B H 0.1010 0.8995 0.3654 0.073 Uiso 1 1 calc GR . . . .
H69C H 0.1681 0.8377 0.3556 0.073 Uiso 1 1 calc GR . . . .
C70 C 0.1409(3) 0.6964(3) 0.42226(11) 0.0415(11) Uani 1 1 d . . . . .
C71 C 0.1150(3) 0.6469(3) 0.43697(12) 0.0457(12) Uani 1 1 d . . . . .
C72 C 0.0799(3) 0.5873(3) 0.45526(13) 0.0473(13) Uani 1 1 d . . . . .
C73 C 0.0590(5) 0.6175(4) 0.48438(15) 0.073(2) Uani 1 1 d . . . . .
H73A H 0.0354 0.5783 0.4965 0.110 Uiso 1 1 calc GR . . . .
H73B H 0.0162 0.6568 0.4825 0.110 Uiso 1 1 calc GR . . . .
H73C H 0.1115 0.6370 0.4932 0.110 Uiso 1 1 calc GR . . . .
C74 C 0.0016(4) 0.5533(4) 0.44108(17) 0.0685(18) Uani 1 1 d . . . . .
H74A H 0.0186 0.5311 0.4228 0.103 Uiso 1 1 calc GR . . . .
H74B H -0.0419 0.5913 0.4376 0.103 Uiso 1 1 calc GR . . . .
H74C H -0.0226 0.5155 0.4537 0.103 Uiso 1 1 calc GR . . . .
C75 C 0.1108(3) 0.4576(3) 0.29928(10) 0.0349(10) Uani 1 1 d . . . . .
C76 C 0.0563(3) 0.4556(3) 0.31714(10) 0.0365(10) Uani 1 1 d . . . . .
C77 C -0.0101(3) 0.4540(3) 0.33904(10) 0.0361(10) Uani 1 1 d . . . . .
C78 C -0.0670(3) 0.5226(3) 0.34248(11) 0.0398(11) Uani 1 1 d . . . . .
C79 C -0.0093(4) 0.5899(3) 0.34640(15) 0.0566(16) Uani 1 1 d . . . . .
H79A H 0.0294 0.5820 0.3627 0.085 Uiso 1 1 calc GR . . . .
H79B H -0.0454 0.6331 0.3500 0.085 Uiso 1 1 calc GR . . . .
H79C H 0.0248 0.5977 0.3290 0.085 Uiso 1 1 calc GR . . . .
C80 C -0.1210(3) 0.5315(3) 0.31528(12) 0.0480(12) Uani 1 1 d . . . . .
H80A H -0.0826 0.5374 0.2987 0.072 Uiso 1 1 calc GR . . . .
H80B H -0.1579 0.5749 0.3171 0.072 Uiso 1 1 calc GR . . . .
H80C H -0.1571 0.4879 0.3126 0.072 Uiso 1 1 calc GR . . . .
C81 C -0.1262(4) 0.5138(3) 0.36828(12) 0.0498(14) Uani 1 1 d . . . . .
H81A H -0.1623 0.4702 0.3657 0.075 Uiso 1 1 calc GR . . . .
H81B H -0.1631 0.5572 0.3700 0.075 Uiso 1 1 calc GR . . . .
H81C H -0.0914 0.5084 0.3857 0.075 Uiso 1 1 calc GR . . . .
C82 C -0.0197(3) 0.3944(3) 0.35441(10) 0.0379(11) Uani 1 1 d . . . . .
C83 C -0.0289(3) 0.3351(3) 0.36993(10) 0.0363(10) Uani 1 1 d . . . . .
C84 C -0.0879(3) 0.2711(3) 0.36115(11) 0.0382(11) Uani 1 1 d . . . . .
C85 C -0.0338(4) 0.2018(3) 0.35951(14) 0.0513(14) Uani 1 1 d . . . . .
H85A H 0.0129 0.2087 0.3456 0.077 Uiso 1 1 calc GR . . . .
H85B H -0.0702 0.1607 0.3535 0.077 Uiso 1 1 calc GR . . . .
H85C H -0.0091 0.1912 0.3784 0.077 Uiso 1 1 calc GR . . . .
C86 C -0.1594(3) 0.2618(3) 0.38373(12) 0.0452(12) Uani 1 1 d . . . . .
H86A H -0.1333 0.2561 0.4027 0.068 Uiso 1 1 calc GR . . . .
H86B H -0.1938 0.2182 0.3792 0.068 Uiso 1 1 calc GR . . . .
H86C H -0.1968 0.3052 0.3836 0.068 Uiso 1 1 calc GR . . . .
C87 C -0.1281(3) 0.2861(3) 0.33192(11) 0.0459(12) Uani 1 1 d . . . . .
H87A H -0.1604 0.3323 0.3326 0.069 Uiso 1 1 calc GR . . . .
H87B H -0.1674 0.2459 0.3269 0.069 Uiso 1 1 calc GR . . . .
H87C H -0.0825 0.2896 0.3174 0.069 Uiso 1 1 calc GR . . . .
C88 C 0.0196(3) 0.3302(3) 0.39617(10) 0.0381(11) Uani 1 1 d . . . . .
C89 C 0.0606(3) 0.3275(3) 0.41790(11) 0.0405(11) Uani 1 1 d . . . . .
C90 C 0.1098(3) 0.3226(3) 0.44473(11) 0.0390(11) Uani 1 1 d . . . . .
C91 C 0.0515(5) 0.3365(4) 0.46995(12) 0.0566(15) Uani 1 1 d . . . . .
H91A H 0.0856 0.3360 0.4877 0.085 Uiso 1 1 calc GR . . . .
H91B H 0.0073 0.2982 0.4709 0.085 Uiso 1 1 calc GR . . . .
H91C H 0.0237 0.3845 0.4678 0.085 Uiso 1 1 calc GR . . . .
C92 C 0.1540(4) 0.2488(3) 0.44703(13) 0.0528(14) Uani 1 1 d . . . . .
H92A H 0.1942 0.2428 0.4310 0.079 Uiso 1 1 calc GR . . . .
H92B H 0.1106 0.2098 0.4464 0.079 Uiso 1 1 calc GR . . . .
H92C H 0.1858 0.2462 0.4652 0.079 Uiso 1 1 calc GR . . . .
C93 C 0.3890(3) 0.2095(2) 0.33931(10) 0.0307(9) Uani 1 1 d . . . . .
C94 C 0.3630(3) 0.1814(2) 0.36093(10) 0.0321(10) Uani 1 1 d . . . . .
C95 C 0.3271(3) 0.1457(2) 0.38579(10) 0.0321(10) Uani 1 1 d . . . . .
C96 C 0.2489(3) 0.0969(3) 0.38070(10) 0.0347(10) Uani 1 1 d . . . . .
C97 C 0.1754(4) 0.1428(3) 0.36823(13) 0.0478(13) Uani 1 1 d . . . . .
H97A H 0.1597 0.1815 0.3818 0.072 Uiso 1 1 calc GR . . . .
H97B H 0.1253 0.1112 0.3647 0.072 Uiso 1 1 calc GR . . . .
H97C H 0.1941 0.1650 0.3501 0.072 Uiso 1 1 calc GR . . . .
C98 C 0.2741(3) 0.0368(3) 0.35946(11) 0.0428(11) Uani 1 1 d . . . . .
H98A H 0.2931 0.0592 0.3414 0.064 Uiso 1 1 calc GR . . . .
H98B H 0.2241 0.0052 0.3558 0.064 Uiso 1 1 calc GR . . . .
H98C H 0.3211 0.0074 0.3675 0.064 Uiso 1 1 calc GR . . . .
C99 C 0.2200(4) 0.0617(3) 0.40892(11) 0.0456(12) Uani 1 1 d . . . . .
H99A H 0.2674 0.0326 0.4169 0.068 Uiso 1 1 calc GR . . . .
H99B H 0.1703 0.0297 0.4053 0.068 Uiso 1 1 calc GR . . . .
H99C H 0.2037 0.1001 0.4226 0.068 Uiso 1 1 calc GR . . . .
C100 C 0.3639(3) 0.1566(2) 0.41084(10) 0.0338(10) Uani 1 1 d . . . . .
C101 C 0.4050(3) 0.1629(2) 0.43523(10) 0.0351(10) Uani 1 1 d . . . . .
C102 C 0.4747(3) 0.1078(3) 0.44445(11) 0.0399(11) Uani 1 1 d . . . . .
C103 C 0.5605(4) 0.1487(3) 0.44878(12) 0.0448(12) Uani 1 1 d . . . . .
H10E H 0.5789 0.1704 0.4306 0.067 Uiso 1 1 calc GR . . . .
H10F H 0.6046 0.1142 0.4555 0.067 Uiso 1 1 calc GR . . . .
H10G H 0.5527 0.1875 0.4631 0.067 Uiso 1 1 calc GR . . . .
C104 C 0.4453(4) 0.0716(3) 0.47230(12) 0.0501(13) Uani 1 1 d . . . . .
H10H H 0.4332 0.1095 0.4866 0.075 Uiso 1 1 calc GR . . . .
H10I H 0.4909 0.0392 0.4794 0.075 Uiso 1 1 calc GR . . . .
H10J H 0.3928 0.0430 0.4687 0.075 Uiso 1 1 calc GR . . . .
C105 C 0.4870(4) 0.0492(3) 0.42128(13) 0.0518(14) Uani 1 1 d . . . . .
H10K H 0.4325 0.0231 0.4182 0.078 Uiso 1 1 calc GR . . . .
H10L H 0.5315 0.0144 0.4274 0.078 Uiso 1 1 calc GR . . . .
H10M H 0.5050 0.0727 0.4033 0.078 Uiso 1 1 calc GR . . . .
C106 C 0.3891(3) 0.2233(3) 0.45434(10) 0.0366(10) Uani 1 1 d . . . . .
C107 C 0.3802(3) 0.2748(3) 0.47036(11) 0.0393(11) Uani 1 1 d . . . . .
C108 C 0.3708(3) 0.3385(3) 0.48996(11) 0.0395(11) Uani 1 1 d . . . . .
C109 C 0.3226(4) 0.3159(3) 0.51689(13) 0.0564(15) Uani 1 1 d . . . . .
H10N H 0.3171 0.3581 0.5297 0.085 Uiso 1 1 calc GR . . . .
H10O H 0.3544 0.2767 0.5266 0.085 Uiso 1 1 calc GR . . . .
H10P H 0.2650 0.2981 0.5117 0.085 Uiso 1 1 calc GR . . . .
C110 C 0.4611(4) 0.3685(3) 0.49682(14) 0.0510(14) Uani 1 1 d . . . . .
H11C H 0.4900 0.3826 0.4790 0.076 Uiso 1 1 calc GR . . . .
H11D H 0.4950 0.3305 0.5065 0.076 Uiso 1 1 calc GR . . . .
H11E H 0.4559 0.4114 0.5093 0.076 Uiso 1 1 calc GR . . . .
C111 C 0.6633(3) 0.4654(2) 0.37969(9) 0.0294(9) Uani 1 1 d . . . . .
C112 C 0.6667(3) 0.4661(2) 0.40546(9) 0.0295(9) Uani 1 1 d . . . . .
C113 C 0.6711(3) 0.4641(3) 0.43627(9) 0.0314(9) Uani 1 1 d . . . . .
C114 C 0.7151(3) 0.3968(3) 0.44985(10) 0.0324(9) Uani 1 1 d . . . . .
C115 C 0.6729(3) 0.3269(3) 0.43826(11) 0.0388(11) Uani 1 1 d . . . . .
H11F H 0.6118 0.3262 0.4437 0.058 Uiso 1 1 calc GR . . . .
H11G H 0.7020 0.2840 0.4463 0.058 Uiso 1 1 calc GR . . . .
H11H H 0.6778 0.3260 0.4173 0.058 Uiso 1 1 calc GR . . . .
C116 C 0.8107(3) 0.3993(3) 0.44146(11) 0.0404(11) Uani 1 1 d . . . . .
H11I H 0.8158 0.4001 0.4205 0.061 Uiso 1 1 calc GR . . . .
H11J H 0.8400 0.3558 0.4490 0.061 Uiso 1 1 calc GR . . . .
H11K H 0.8373 0.4435 0.4495 0.061 Uiso 1 1 calc GR . . . .
C117 C 0.7080(4) 0.3996(3) 0.48249(11) 0.0437(12) Uani 1 1 d . . . . .
H11L H 0.7374 0.4435 0.4896 0.066 Uiso 1 1 calc GR . . . .
H11M H 0.7350 0.3559 0.4908 0.066 Uiso 1 1 calc GR . . . .
H11N H 0.6470 0.4012 0.4880 0.066 Uiso 1 1 calc GR . . . .
C118 C 0.6399(3) 0.5182(3) 0.45149(9) 0.0316(10) Uani 1 1 d . . . . .
C119 C 0.6143(3) 0.5726(3) 0.46755(10) 0.0344(10) Uani 1 1 d . . . . .
C120 C 0.6749(3) 0.6349(3) 0.47709(11) 0.0413(11) Uani 1 1 d . . . . .
C121 C 0.6408(4) 0.7074(3) 0.46560(14) 0.0542(14) Uani 1 1 d . . . . .
H12C H 0.6400 0.7060 0.4446 0.081 Uiso 1 1 calc GR . . . .
H12D H 0.6784 0.7474 0.4720 0.081 Uiso 1 1 calc GR . . . .
H12E H 0.5822 0.7155 0.4728 0.081 Uiso 1 1 calc GR . . . .
C122 C 0.6760(4) 0.6377(4) 0.50990(13) 0.0614(16) Uani 1 1 d . . . . .
H12F H 0.6174 0.6466 0.5170 0.092 Uiso 1 1 calc GR . . . .
H12G H 0.7141 0.6774 0.5163 0.092 Uiso 1 1 calc GR . . . .
H12H H 0.6971 0.5909 0.5174 0.092 Uiso 1 1 calc GR . . . .
C123 C 0.7659(3) 0.6219(3) 0.46580(14) 0.0537(14) Uani 1 1 d . . . . .
H12I H 0.7886 0.5762 0.4738 0.081 Uiso 1 1 calc GR . . . .
H12J H 0.8031 0.6628 0.4715 0.081 Uiso 1 1 calc GR . . . .
H12K H 0.7644 0.6184 0.4448 0.081 Uiso 1 1 calc GR . . . .
C124 C 0.5254(3) 0.5768(3) 0.47709(10) 0.0362(10) Uani 1 1 d . . . . .
C125 C 0.4517(3) 0.5828(3) 0.48442(11) 0.0386(11) Uani 1 1 d . . . . .
C126 C 0.3622(3) 0.5924(3) 0.49462(12) 0.0425(12) Uani 1 1 d . . . . .
C127 C 0.3314(4) 0.6695(3) 0.48880(17) 0.0655(19) Uani 1 1 d . . . . .
H12L H 0.3357 0.6799 0.4682 0.098 Uiso 1 1 calc GR . . . .
H12M H 0.3673 0.7044 0.4995 0.098 Uiso 1 1 calc GR . . . .
H12N H 0.2712 0.6744 0.4949 0.098 Uiso 1 1 calc GR . . . .
C128 C 0.3574(4) 0.5730(5) 0.52621(14) 0.0706(19) Uani 1 1 d . . . . .
H12O H 0.2979 0.5788 0.5330 0.106 Uiso 1 1 calc GR . . . .
H12P H 0.3954 0.6056 0.5371 0.106 Uiso 1 1 calc GR . . . .
H12Q H 0.3757 0.5220 0.5290 0.106 Uiso 1 1 calc GR . . . .
C129 C 0.3942(3) 0.6231(2) 0.26827(10) 0.0276(9) Uani 1 1 d . . . . .
C3B C 0.4156(9) 0.4406(6) 0.3857(2) 0.126(4) Uani 1 1 d . . . . .
H3B H 0.4753 0.4413 0.3776 0.151 Uiso 1 1 calc R . . . .
C2B C 0.3567(9) 0.4281(6) 0.3583(2) 0.120(4) Uani 1 1 d . . . . .
H2BA H 0.3650 0.3747 0.3542 0.144 Uiso 1 1 calc R . . . .
C5B C 0.2589(8) 0.4322(10) 0.3670(3) 0.177(7) Uani 1 1 d . . . . .
H5BA H 0.2451 0.3963 0.3822 0.213 Uiso 1 1 calc R . . . .
H5BB H 0.2209 0.4233 0.3503 0.213 Uiso 1 1 calc R . . . .
C6B C 0.2494(11) 0.5207(7) 0.37921(19) 0.157(6) Uani 1 1 d . . . . .
H6BA H 0.2643 0.5563 0.3640 0.188 Uiso 1 1 calc R . . . .
H6BB H 0.1900 0.5306 0.3860 0.188 Uiso 1 1 calc R . . . .
C7B C 0.3152(10) 0.5246(10) 0.4044(2) 0.191(9) Uani 1 1 d . . . . .
H7BA H 0.3024 0.5697 0.4155 0.229 Uiso 1 1 calc R . . . .
H7BB H 0.3034 0.4826 0.4173 0.229 Uiso 1 1 calc R . . . .
C8B C 0.4035(8) 0.5245(6) 0.3986(2) 0.123(4) Uani 1 1 d . . . . .
H8BA H 0.4381 0.5322 0.4162 0.148 Uiso 1 1 calc R . . . .
H8BB H 0.4189 0.5622 0.3842 0.148 Uiso 1 1 calc R . . . .
C4B C 0.4185(8) 0.3815(6) 0.4058(2) 0.122(4) Uani 1 1 d . . . . .
H4BA H 0.3600 0.3628 0.4090 0.184 Uiso 1 1 calc GR . . . .
H4BB H 0.4424 0.3991 0.4240 0.184 Uiso 1 1 calc GR . . . .
H4BC H 0.4550 0.3422 0.3982 0.184 Uiso 1 1 calc GR . . . .
C1B C 0.3934(8) 0.4656(5) 0.3303(2) 0.120(4) Uani 1 1 d . . . . .
H1BA H 0.3941 0.5189 0.3329 0.180 Uiso 1 1 calc GR . . . .
H1BB H 0.3567 0.4530 0.3139 0.180 Uiso 1 1 calc GR . . . .
H1BC H 0.4523 0.4481 0.3268 0.180 Uiso 1 1 calc GR . . . .
N1B N 0.9502(3) 0.5359(3) 0.71072(11) 0.0569(12) Uani 1 1 d . . . . .
C9B C 0.8412(6) 0.6178(4) 0.68336(12) 0.071(2) Uani 1 1 d . . . . .
H9BA H 0.8596 0.6246 0.6634 0.106 Uiso 1 1 calc GR . . . .
H9BB H 0.8379 0.6656 0.6929 0.106 Uiso 1 1 calc GR . . . .
H9BC H 0.7843 0.5943 0.6837 0.106 Uiso 1 1 calc GR . . . .
C10B C 0.9038(4) 0.5713(3) 0.69837(12) 0.0464(13) Uani 1 1 d . . . . .
C2A C 0.9485(7) 0.6200(8) 0.2239(3) 0.078(4) Uani 0.552(11) 1 d D U P A 2
H2AA H 0.9406 0.6432 0.2430 0.094 Uiso 0.552(11) 1 calc R . P A 2
H2AB H 0.9294 0.6555 0.2092 0.094 Uiso 0.552(11) 1 calc R . P A 2
C1A C 1.0424(7) 0.6031(12) 0.2196(3) 0.103(6) Uani 0.552(11) 1 d D U P A 2
H1AA H 1.0543 0.5983 0.1990 0.154 Uiso 0.552(11) 1 calc GR . P A 2
H1AB H 1.0567 0.5570 0.2293 0.154 Uiso 0.552(11) 1 calc GR . P A 2
H1AC H 1.0774 0.6428 0.2276 0.154 Uiso 0.552(11) 1 calc GR . P A 2
C9 C 0.9267(9) 0.3317(12) 0.2367(5) 0.058(6) Uani 0.448(11) 1 d D U P A 1
H9A H 0.9421 0.3762 0.2477 0.070 Uiso 0.448(11) 1 calc R . P A 1
H9B H 0.9486 0.2886 0.2473 0.070 Uiso 0.448(11) 1 calc R . P A 1
C8 C 0.9697(12) 0.3347(18) 0.2072(5) 0.078(8) Uani 0.448(11) 1 d D U P A 1
H8A H 0.9548 0.3816 0.1977 0.093 Uiso 0.448(11) 1 calc R . P A 1
H8B H 0.9476 0.2942 0.1952 0.093 Uiso 0.448(11) 1 calc R . P A 1
C7 C 1.0681(11) 0.328(2) 0.2098(6) 0.116(12) Uani 0.448(11) 1 d D U P A 1
H7A H 1.0931 0.3214 0.1907 0.173 Uiso 0.448(11) 1 calc GR . P A 1
H7B H 1.0827 0.2864 0.2219 0.173 Uiso 0.448(11) 1 calc GR . P A 1
H7C H 1.0913 0.3733 0.2183 0.173 Uiso 0.448(11) 1 calc GR . P A 1

loop_
_atom_site_aniso_label
_atom_site_aniso_U_11
_atom_site_aniso_U_22
_atom_site_aniso_U_33
_atom_site_aniso_U_23
_atom_site_aniso_U_13
_atom_site_aniso_U_12
O1 0.042(2) 0.047(2) 0.058(2) 0.0032(18) -0.0116(18) -0.0048(17)
O2 0.048(2) 0.0303(17) 0.073(3) -0.0014(17) -0.018(2) 0.0023(16)
O3 0.039(2) 0.0373(19) 0.086(3) -0.009(2) -0.0096(18) 0.0011(17)
O4 0.049(2) 0.039(2) 0.074(3) 0.0022(19) -0.012(2) -0.0022(18)
O5 0.0352(16) 0.0221(14) 0.0319(15) 0.0029(12) -0.0061(13) -0.0021(13)
O6 0.0278(15) 0.0267(15) 0.0326(15) 0.0022(12) -0.0036(12) -0.0008(12)
O7 0.0300(16) 0.0258(15) 0.0369(17) -0.0038(13) -0.0009(13) -0.0003(13)
O8 0.0342(16) 0.0228(14) 0.0367(16) -0.0044(13) -0.0021(14) 0.0018(13)
O9 0.0290(16) 0.0227(14) 0.0469(18) -0.0016(13) 0.0062(14) -0.0008(12)
O10 0.0296(16) 0.0281(16) 0.0431(18) -0.0031(13) 0.0023(14) 0.0055(13)
O11 0.0252(15) 0.0270(15) 0.0395(17) 0.0062(13) -0.0031(13) -0.0038(12)
O12 0.0284(16) 0.0234(14) 0.0420(17) 0.0021(13) 0.0004(14) -0.0022(12)
C1 0.051(7) 0.18(2) 0.084(12) 0.012(15) 0.028(7) 0.030(10)
C2 0.049(7) 0.104(12) 0.067(8) 0.018(8) 0.030(6) 0.017(8)
C3 0.055(4) 0.074(4) 0.103(5) 0.009(4) 0.040(4) 0.007(3)
C4 0.048(3) 0.040(3) 0.053(3) 0.006(2) 0.017(2) 0.003(2)
C5 0.036(3) 0.037(3) 0.046(3) 0.002(2) 0.008(2) -0.002(2)
C6 0.037(2) 0.027(2) 0.036(2) 0.0053(18) 0.006(2) -0.0002(19)
C7A 0.051(8) 0.27(3) 0.071(11) -0.028(19) 0.011(7) 0.040(14)
C8A 0.036(6) 0.142(19) 0.046(7) -0.010(9) 0.003(5) -0.007(8)
C9A 0.026(5) 0.115(15) 0.035(6) -0.015(7) -0.002(4) -0.008(6)
C10 0.035(2) 0.063(3) 0.039(3) -0.009(2) 0.003(2) -0.003(2)
C11 0.034(3) 0.053(3) 0.040(3) -0.007(2) 0.004(2) 0.001(2)
C12 0.032(2) 0.030(2) 0.033(2) -0.0014(18) 0.0009(19) 0.0035(19)
C13 0.079(5) 0.110(6) 0.062(4) -0.015(4) -0.027(4) 0.028(5)
C14 0.068(4) 0.085(5) 0.051(3) 0.002(3) -0.004(3) 0.024(4)
C15 0.064(4) 0.084(5) 0.051(3) 0.001(3) -0.012(3) 0.025(4)
C16 0.068(4) 0.041(3) 0.036(3) -0.002(2) -0.002(3) 0.015(3)
C17 0.045(3) 0.046(3) 0.036(3) -0.004(2) -0.006(2) 0.009(2)
C18 0.035(2) 0.028(2) 0.032(2) -0.0007(18) -0.0020(19) 0.0047(19)
C19 0.129(7) 0.092(6) 0.057(4) -0.002(4) -0.031(4) -0.015(6)
C20 0.091(5) 0.070(4) 0.047(3) -0.003(3) -0.001(3) -0.011(4)
C21 0.065(4) 0.046(3) 0.044(3) -0.001(2) -0.010(3) 0.000(3)
C22 0.048(3) 0.037(3) 0.040(3) -0.001(2) -0.001(2) -0.013(2)
C23 0.040(3) 0.038(3) 0.039(3) 0.006(2) -0.004(2) 0.003(2)
C24 0.034(2) 0.028(2) 0.038(2) 0.0030(19) 0.0002(19) -0.0047(19)
C26 0.030(2) 0.025(2) 0.029(2) 0.0010(17) 0.0003(17) -0.0030(18)
C27 0.030(2) 0.0253(19) 0.030(2) 0.0001(18) 0.0028(17) 0.0020(19)
C28 0.029(2) 0.026(2) 0.029(2) 0.0001(17) 0.0016(17) 0.0010(18)
C29 0.032(2) 0.026(2) 0.030(2) -0.0027(17) -0.0013(18) -0.0026(18)
C30 0.032(2) 0.0159(18) 0.030(2) 0.0002(16) -0.0009(18) 0.0050(16)
C31 0.032(2) 0.0201(19) 0.027(2) -0.0005(16) 0.0033(18) 0.0029(17)
C32 0.033(2) 0.0176(18) 0.030(2) -0.0024(16) 0.0034(18) 0.0007(17)
C33 0.025(2) 0.024(2) 0.030(2) -0.0030(17) -0.0023(17) 0.0010(17)
C34 0.021(2) 0.025(2) 0.033(2) -0.0029(17) -0.0018(17) 0.0014(17)
C35 0.0233(19) 0.031(2) 0.0265(19) -0.0013(18) 0.0017(16) 0.0009(18)
C36 0.0204(19) 0.025(2) 0.034(2) 0.0027(17) 0.0005(16) 0.0019(16)
C37 0.030(2) 0.025(2) 0.035(2) 0.0008(18) 0.0024(19) -0.0013(18)
C38 0.031(2) 0.0182(19) 0.036(2) 0.0018(17) 0.0054(18) 0.0010(17)
C39 0.033(2) 0.0187(19) 0.030(2) 0.0017(16) 0.0060(18) -0.0009(17)
C40 0.029(2) 0.023(2) 0.035(2) 0.0030(17) 0.0008(19) 0.0043(18)
C41 0.030(2) 0.023(2) 0.033(2) -0.0017(17) 0.0010(18) 0.0066(18)
C42 0.027(2) 0.032(2) 0.031(2) -0.0001(19) 0.0026(17) -0.0010(19)
C43 0.032(2) 0.028(2) 0.030(2) 0.0039(17) -0.0008(18) -0.0019(19)
C44 0.028(2) 0.031(2) 0.039(2) 0.0018(19) 0.0031(19) 0.0000(19)
C45 0.027(2) 0.0221(19) 0.036(2) -0.0001(17) -0.0014(18) -0.0005(17)
C46 0.036(2) 0.0189(19) 0.031(2) -0.0004(16) 0.0032(19) 0.0001(17)
C47 0.033(2) 0.0182(18) 0.030(2) -0.0002(16) -0.0031(18) 0.0001(17)
C48 0.034(2) 0.030(2) 0.029(2) 0.0008(18) 0.0005(18) -0.0077(19)
C49 0.025(2) 0.0219(19) 0.034(2) 0.0008(17) 0.0004(17) -0.0013(17)
C50 0.028(2) 0.029(2) 0.032(2) -0.0016(19) 0.0001(17) 0.0004(19)
C51 0.028(2) 0.021(2) 0.033(2) -0.0041(17) -0.0015(17) -0.0008(17)
C52 0.031(2) 0.031(2) 0.034(2) -0.0066(18) 0.0030(19) 0.0056(18)
C53 0.033(2) 0.0164(18) 0.036(2) -0.0009(16) 0.0037(19) -0.0005(17)
C54 0.036(2) 0.0156(18) 0.036(2) 0.0004(17) 0.0060(19) 0.0001(17)
C55 0.028(2) 0.0216(19) 0.039(2) 0.0000(18) 0.0048(19) 0.0012(17)
C56 0.034(2) 0.030(2) 0.041(3) -0.0042(19) 0.008(2) -0.0030(19)
C57 0.034(2) 0.023(2) 0.042(3) 0.0009(19) 0.004(2) -0.0020(19)
C58 0.033(2) 0.030(2) 0.041(3) 0.000(2) 0.004(2) 0.0012(19)
C59 0.042(3) 0.029(2) 0.038(2) -0.0010(19) 0.008(2) 0.008(2)
C60 0.041(3) 0.049(3) 0.036(3) -0.006(2) 0.003(2) 0.012(2)
C61 0.057(4) 0.085(5) 0.059(4) -0.015(3) -0.007(3) 0.030(4)
C62 0.044(3) 0.058(3) 0.052(3) -0.014(3) 0.006(3) -0.008(3)
C63 0.055(3) 0.062(4) 0.044(3) -0.014(3) 0.002(3) 0.013(3)
C64 0.053(3) 0.032(2) 0.037(2) 0.000(2) 0.007(2) 0.004(2)
C65 0.043(3) 0.037(2) 0.035(2) -0.003(2) 0.006(2) 0.000(2)
C66 0.043(3) 0.036(2) 0.036(2) 0.001(2) 0.001(2) -0.004(2)
C67 0.058(4) 0.052(3) 0.051(3) 0.004(3) -0.007(3) -0.019(3)
C68 0.044(3) 0.053(3) 0.052(3) -0.006(3) 0.000(3) 0.010(3)
C69 0.048(3) 0.043(3) 0.054(3) 0.007(2) 0.002(3) -0.006(2)
C70 0.039(3) 0.044(3) 0.042(3) 0.003(2) 0.008(2) -0.001(2)
C71 0.038(3) 0.049(3) 0.050(3) 0.007(2) 0.003(2) -0.005(2)
C72 0.035(3) 0.048(3) 0.059(3) 0.018(3) -0.001(2) 0.001(2)
C73 0.089(5) 0.060(4) 0.071(4) 0.011(3) 0.026(4) -0.009(4)
C74 0.050(4) 0.057(4) 0.098(5) 0.013(4) -0.011(3) -0.009(3)
C75 0.038(2) 0.029(2) 0.038(2) -0.003(2) -0.001(2) -0.001(2)
C76 0.032(2) 0.040(2) 0.038(2) -0.003(2) 0.001(2) -0.003(2)
C77 0.026(2) 0.047(3) 0.035(2) -0.005(2) -0.0002(18) -0.004(2)
C78 0.032(2) 0.042(3) 0.045(3) -0.009(2) 0.005(2) -0.003(2)
C79 0.039(3) 0.047(3) 0.083(4) -0.018(3) 0.010(3) -0.009(3)
C80 0.041(3) 0.047(3) 0.056(3) 0.001(3) 0.005(2) 0.005(3)
C81 0.039(3) 0.062(4) 0.049(3) -0.014(3) 0.003(2) 0.000(3)
C82 0.023(2) 0.057(3) 0.034(2) 0.001(2) 0.0009(18) -0.003(2)
C83 0.023(2) 0.049(3) 0.037(2) -0.001(2) 0.0002(18) -0.005(2)
C84 0.028(2) 0.041(3) 0.045(3) -0.003(2) -0.001(2) -0.002(2)
C85 0.035(3) 0.050(3) 0.069(4) -0.010(3) 0.002(3) 0.008(2)
C86 0.034(3) 0.048(3) 0.054(3) 0.000(2) 0.004(2) -0.007(2)
C87 0.036(3) 0.056(3) 0.046(3) -0.006(2) -0.002(2) -0.004(2)
C88 0.028(2) 0.049(3) 0.037(3) -0.001(2) 0.005(2) -0.006(2)
C89 0.032(2) 0.051(3) 0.038(3) 0.000(2) 0.001(2) -0.001(2)
C90 0.038(3) 0.041(3) 0.037(3) 0.002(2) -0.003(2) -0.008(2)
C91 0.074(4) 0.060(4) 0.036(3) -0.002(3) 0.005(3) 0.002(3)
C92 0.055(3) 0.048(3) 0.055(3) -0.001(3) -0.014(3) 0.005(3)
C93 0.031(2) 0.028(2) 0.033(2) 0.0004(18) -0.0025(19) -0.0016(19)
C94 0.032(2) 0.029(2) 0.035(2) 0.0010(19) -0.0037(19) -0.0016(19)
C95 0.034(2) 0.028(2) 0.034(2) 0.0059(18) 0.0029(19) 0.0015(19)
C96 0.035(2) 0.030(2) 0.038(2) 0.0045(19) 0.000(2) -0.003(2)
C97 0.037(3) 0.046(3) 0.060(3) 0.008(3) -0.006(3) -0.001(2)
C98 0.047(3) 0.036(2) 0.045(3) -0.001(2) -0.002(2) -0.006(2)
C99 0.050(3) 0.040(3) 0.046(3) 0.005(2) 0.009(2) -0.009(2)
C100 0.037(2) 0.029(2) 0.036(2) 0.0046(18) 0.005(2) -0.0005(19)
C101 0.042(3) 0.030(2) 0.034(2) 0.0057(18) 0.002(2) -0.003(2)
C102 0.043(3) 0.031(2) 0.046(3) 0.000(2) -0.009(2) 0.001(2)
C103 0.043(3) 0.042(3) 0.049(3) -0.002(2) -0.005(2) -0.002(2)
C104 0.056(3) 0.037(3) 0.057(3) 0.009(2) -0.013(3) -0.003(2)
C105 0.051(3) 0.040(3) 0.064(3) -0.012(3) -0.012(3) 0.008(3)
C106 0.042(3) 0.031(2) 0.037(2) 0.006(2) -0.001(2) 0.000(2)
C107 0.040(3) 0.033(2) 0.045(3) 0.005(2) -0.002(2) -0.002(2)
C108 0.040(3) 0.031(2) 0.047(3) -0.002(2) -0.008(2) 0.001(2)
C109 0.065(4) 0.049(3) 0.056(3) -0.010(3) 0.005(3) -0.002(3)
C110 0.041(3) 0.042(3) 0.070(4) -0.006(3) -0.016(3) -0.003(2)
C111 0.024(2) 0.026(2) 0.038(2) -0.0023(19) -0.0003(17) -0.0011(18)
C112 0.025(2) 0.027(2) 0.037(2) -0.0019(19) 0.0006(17) -0.0050(18)
C113 0.024(2) 0.039(2) 0.032(2) -0.002(2) -0.0023(17) -0.004(2)
C114 0.028(2) 0.034(2) 0.036(2) 0.0020(19) -0.0019(18) -0.0029(19)
C115 0.033(2) 0.037(2) 0.046(3) 0.001(2) -0.004(2) -0.004(2)
C116 0.028(2) 0.045(3) 0.049(3) 0.000(2) -0.005(2) 0.001(2)
C117 0.040(3) 0.051(3) 0.040(3) 0.004(2) -0.002(2) 0.000(2)
C118 0.024(2) 0.041(3) 0.030(2) -0.0022(19) -0.0001(17) -0.0023(18)
C119 0.031(2) 0.044(3) 0.028(2) -0.0026(19) -0.0037(18) 0.002(2)
C120 0.037(3) 0.042(3) 0.045(3) -0.011(2) -0.010(2) -0.002(2)
C121 0.043(3) 0.045(3) 0.074(4) -0.004(3) -0.011(3) 0.000(3)
C122 0.062(4) 0.075(4) 0.047(3) -0.014(3) -0.017(3) -0.002(3)
C123 0.034(3) 0.055(3) 0.072(4) -0.014(3) -0.008(3) -0.003(2)
C124 0.039(3) 0.037(2) 0.032(2) -0.0036(19) -0.006(2) 0.000(2)
C125 0.040(3) 0.038(3) 0.038(3) -0.004(2) 0.000(2) 0.001(2)
C126 0.037(3) 0.042(3) 0.049(3) -0.010(2) 0.005(2) -0.005(2)
C127 0.043(3) 0.038(3) 0.116(6) -0.010(3) 0.018(3) 0.006(3)
C128 0.054(4) 0.096(5) 0.062(4) -0.005(4) 0.019(3) 0.002(4)
C129 0.031(2) 0.0166(18) 0.035(2) 0.0024(16) 0.0015(18) -0.0045(17)
C3B 0.149(10) 0.119(9) 0.109(8) -0.034(7) -0.025(7) 0.053(8)
C2B 0.156(11) 0.100(7) 0.103(7) -0.025(6) 0.020(7) -0.014(7)
C5B 0.116(10) 0.28(2) 0.140(11) -0.109(12) 0.011(8) 0.037(11)
C6B 0.281(18) 0.137(10) 0.053(5) 0.021(6) 0.018(8) 0.084(11)
C7B 0.223(16) 0.282(19) 0.067(6) 0.000(9) 0.004(8) -0.182(15)
C8B 0.144(10) 0.111(8) 0.114(8) 0.006(7) 0.055(7) -0.013(8)
C4B 0.152(10) 0.126(9) 0.089(6) 0.028(6) 0.055(7) 0.022(8)
C1B 0.184(11) 0.064(5) 0.113(8) 0.016(5) -0.038(8) -0.012(7)
N1B 0.050(3) 0.063(3) 0.058(3) -0.001(3) -0.003(2) 0.003(3)
C9B 0.124(6) 0.053(3) 0.035(3) 0.003(3) 0.002(4) 0.024(4)
C10B 0.062(4) 0.039(3) 0.039(3) -0.002(2) 0.006(3) -0.005(3)
C2A 0.047(6) 0.104(9) 0.084(9) -0.006(7) 0.020(6) -0.013(6)
C1A 0.040(6) 0.194(19) 0.075(9) 0.016(11) 0.007(6) -0.012(7)
C9 0.029(6) 0.074(14) 0.070(9) -0.004(9) 0.009(5) -0.005(6)
C8 0.033(7) 0.13(2) 0.066(9) -0.001(11) 0.013(6) -0.009(9)
C7 0.034(7) 0.25(4) 0.068(12) 0.00(2) 0.020(7) 0.000(11)

loop_
_atom_type_symbol
_atom_type_description
_atom_type_scat_dispersion_real
_atom_type_scat_dispersion_imag
_atom_type_scat_source
C C 0.0181 0.0091 'International Tables Vol C Tables 4.2.6.8 and 6.1.1.4'
H H 0.0000 0.0000 'International Tables Vol C Tables 4.2.6.8 and 6.1.1.4'
N N 0.0311 0.0180 'International Tables Vol C Tables 4.2.6.8 and 6.1.1.4'
O O 0.0492 0.0322 'International Tables Vol C Tables 4.2.6.8 and 6.1.1.4'

loop_
_geom_angle_atom_site_label_1
_geom_angle_atom_site_label_2
_geom_angle_atom_site_label_3
_geom_angle
C90 O1 H1 109.5
C108 O2 H2 109.5
C126 O3 H3 109.5
C72 O4 H4 109.5
C47 O5 C48 116.7(3)
C49 O6 C48 116.2(3)
C51 O7 C52 115.5(3)
C53 O8 C52 117.7(3)
C55 O9 C56 117.5(3)
C41 O10 C56 115.7(3)
C43 O11 C44 115.8(3)
C45 O12 C44 117.9(3)
H1A C1 H1B 109.5
H1A C1 H1C 109.5
H1B C1 H1C 109.5
C2 C1 H1A 109.5
C2 C1 H1B 109.5
C2 C1 H1C 109.5
C1 C2 H2A 107.0
C1 C2 H2B 107.0
H2A C2 H2B 106.8
C3 C2 C1 121.1(14)
C3 C2 H2A 107.0
C3 C2 H2B 107.0
C2 C3 H3AA 104.7
C2 C3 H3AB 104.7
C2 C3 C4 130.2(10)
H3BC C3 H3BD 107.6
H3AA C3 H3AB 105.7
C4 C3 H3BC 108.7
C4 C3 H3BD 108.7
C4 C3 H3AA 104.7
C4 C3 H3AB 104.7
C2A C3 H3BC 108.7
C2A C3 H3BD 108.7
C2A C3 C4 114.2(7)
C3 C4 H4A 108.6
C3 C4 H4B 108.6
C3 C4 C5 114.8(6)
H4A C4 H4B 107.6
C5 C4 H4A 108.6
C5 C4 H4B 108.6
C4 C5 H5A 108.7
C4 C5 H5B 108.7
H5A C5 H5B 107.6
C6 C5 C4 114.3(4)
C6 C5 H5A 108.7
C6 C5 H5B 108.7
C5 C6 H6A 108.8
C5 C6 H6B 108.8
C5 C6 C37 113.6(4)
H6A C6 H6B 107.7
C37 C6 H6A 108.8
C37 C6 H6B 108.8
H7AA C7A H7AB 109.5
H7AA C7A H7AC 109.5
H7AB C7A H7AC 109.5
C8A C7A H7AA 109.5
C8A C7A H7AB 109.5
C8A C7A H7AC 109.5
C7A C8A H8AA 108.9
C7A C8A H8AB 108.9
H8AA C8A H8AB 107.7
C9A C8A C7A 113.2(12)
C9A C8A H8AA 108.9
C9A C8A H8AB 108.9
C8A C9A H9AA 109.1
C8A C9A H9AB 109.1
C8A C9A C10 112.5(10)
H9AA C9A H9AB 107.8
C10 C9A H9AA 109.1
C10 C9A H9AB 109.1
C9A C10 H10C 109.5
C9A C10 H10D 109.5
H10C C10 H10D 108.1
H10A C10 H10B 107.5
C11 C10 C9A 110.9(7)
C11 C10 H10C 109.5
C11 C10 H10D 109.5
C11 C10 H10A 108.5
C11 C10 H10B 108.5
C11 C10 C9 115.0(9)
C9 C10 H10A 108.5
C9 C10 H10B 108.5
C10 C11 H11A 108.9
C10 C11 H11B 108.9
C10 C11 C12 113.5(4)
H11A C11 H11B 107.7
C12 C11 H11A 108.9
C12 C11 H11B 108.9
C11 C12 H12A 109.4
C11 C12 H12B 109.4
C11 C12 C33 111.1(4)
H12A C12 H12B 108.0
C33 C12 H12A 109.4
C33 C12 H12B 109.4
H13A C13 H13B 109.5
H13A C13 H13C 109.5
H13B C13 H13C 109.5
C14 C13 H13A 109.5
C14 C13 H13B 109.5
C14 C13 H13C 109.5
C13 C14 H14A 109.3
C13 C14 H14B 109.3
H14A C14 H14B 108.0
C15 C14 C13 111.6(7)
C15 C14 H14A 109.3
C15 C14 H14B 109.3
C14 C15 H15A 108.4
C14 C15 H15B 108.4
C14 C15 C16 115.5(6)
H15A C15 H15B 107.5
C16 C15 H15A 108.4
C16 C15 H15B 108.4
C15 C16 H16A 109.4
C15 C16 H16B 109.4
H16A C16 H16B 108.0
C17 C16 C15 111.1(5)
C17 C16 H16A 109.4
C17 C16 H16B 109.4
C16 C17 H17A 108.5
C16 C17 H17B 108.5
C16 C17 C18 114.9(5)
H17A C17 H17B 107.5
C18 C17 H17A 108.5
C18 C17 H17B 108.5
C17 C18 H18A 109.5
C17 C18 H18B 109.5
C17 C18 C29 110.9(4)
H18A C18 H18B 108.1
C29 C18 H18A 109.5
C29 C18 H18B 109.5
H19A C19 H19B 109.5
H19A C19 H19C 109.5
H19B C19 H19C 109.5
C20 C19 H19A 109.5
C20 C19 H19B 109.5
C20 C19 H19C 109.5
C19 C20 H20A 108.9
C19 C20 H20B 108.9
H20A C20 H20B 107.8
C21 C20 C19 113.2(7)
C21 C20 H20A 108.9
C21 C20 H20B 108.9
C20 C21 H21A 108.9
C20 C21 H21B 108.9
C20 C21 C22 113.4(5)
H21A C21 H21B 107.7
C22 C21 H21A 108.9
C22 C21 H21B 108.9
C21 C22 H22A 109.1
C21 C22 H22B 109.1
H22A C22 H22B 107.8
C23 C22 C21 112.5(5)
C23 C22 H22A 109.1
C23 C22 H22B 109.1
C22 C23 H23A 108.6
C22 C23 H23B 108.6
C22 C23 C24 114.6(4)
H23A C23 H23B 107.6
C24 C23 H23A 108.6
C24 C23 H23B 108.6
C23 C24 H24A 109.3
C23 C24 H24B 109.3
C23 C24 C40 111.8(4)
H24A C24 H24B 107.9
C40 C24 H24A 109.3
C40 C24 H24B 109.3
C27 C26 C40 121.7(4)
C27 C26 C41 118.0(4)
C41 C26 C40 120.2(4)
C26 C27 H27 118.6
C26 C27 C28 122.9(4)
C28 C27 H27 118.6
C27 C28 C29 121.9(4)
C43 C28 C27 117.7(4)
C43 C28 C29 120.3(4)
C18 C29 H29 106.6
C28 C29 C18 113.3(4)
C28 C29 H29 106.6
C30 C29 C18 115.4(4)
C30 C29 C28 107.9(3)
C30 C29 H29 106.6
C31 C30 C29 122.6(4)
C45 C30 C29 118.8(4)
C45 C30 C31 118.5(4)
C30 C31 H31 119.1
C32 C31 C30 121.8(4)
C32 C31 H31 119.1
C31 C32 C33 123.2(4)
C47 C32 C31 118.3(4)
C47 C32 C33 118.4(4)
C12 C33 H33 106.7
C32 C33 C12 115.1(4)
C32 C33 H33 106.7
C32 C33 C34 107.3(3)
C34 C33 C12 113.7(4)
C34 C33 H33 106.7
C35 C34 C33 121.1(4)
C49 C34 C33 120.3(4)
C49 C34 C35 118.5(4)
C34 C35 H35 118.8
C34 C35 C36 122.4(4)
C36 C35 H35 118.8
C35 C36 C37 121.7(4)
C51 C36 C35 117.3(4)
C51 C36 C37 120.9(4)
C6 C37 H37 107.4
C36 C37 C6 113.9(4)
C36 C37 H37 107.4
C36 C37 C38 107.3(3)
C38 C37 C6 113.0(4)
C38 C37 H37 107.4
C39 C38 C37 122.1(4)
C53 C38 C37 119.4(4)
C53 C38 C39 118.3(4)
C38 C39 H39 118.9
C129 C39 C38 122.3(4)
C129 C39 H39 118.9
C24 C40 H40 106.8
C26 C40 C24 112.9(4)
C26 C40 H40 106.8
C129 C40 C24 115.2(4)
C129 C40 C26 107.9(3)
C129 C40 H40 106.8
C26 C41 O10 120.8(4)
C26 C41 C42 121.4(4)
C42 C41 O10 117.8(4)
C41 C42 C43 118.4(4)
C41 C42 C75 120.9(4)
C43 C42 C75 120.6(4)
O11 C43 C28 120.9(4)
O11 C43 C42 117.5(4)
C28 C43 C42 121.6(4)
O11 C44 O12 112.3(4)
O11 C44 H44A 109.1
O11 C44 H44B 109.1
O12 C44 H44A 109.1
O12 C44 H44B 109.1
H44A C44 H44B 107.9
O12 C45 C30 121.5(4)
O12 C45 C46 117.0(4)
C30 C45 C46 121.3(4)
C45 C46 C93 120.8(4)
C47 C46 C45 118.0(4)
C47 C46 C93 121.2(4)
C32 C47 O5 120.8(4)
C32 C47 C46 122.2(4)
C46 C47 O5 116.8(4)
O5 C48 H48A 109.1
O5 C48 H48B 109.1
O6 C48 O5 112.3(4)
O6 C48 H48A 109.1
O6 C48 H48B 109.1
H48A C48 H48B 107.9
O6 C49 C50 116.4(4)
C34 C49 O6 121.9(4)
C34 C49 C50 121.7(4)
C49 C50 C111 121.2(4)
C51 C50 C49 117.7(4)
C51 C50 C111 121.0(4)
O7 C51 C36 120.5(4)
O7 C51 C50 117.2(4)
C36 C51 C50 122.3(4)
O7 C52 O8 112.0(4)
O7 C52 H52A 109.2
O7 C52 H52B 109.2
O8 C52 H52A 109.2
O8 C52 H52B 109.2
H52A C52 H52B 107.9
O8 C53 C54 116.4(4)
C38 C53 O8 121.7(4)
C38 C53 C54 121.6(4)
C53 C54 C57 120.4(4)
C55 C54 C53 118.0(4)
C55 C54 C57 121.6(4)
O9 C55 C54 116.8(4)
O9 C55 C129 121.6(4)
C129 C55 C54 121.4(4)
O9 C56 H56A 109.0
O9 C56 H56B 109.0
O10 C56 O9 112.9(4)
O10 C56 H56A 109.0
O10 C56 H56B 109.0
H56A C56 H56B 107.8
C58 C57 C54 178.6(5)
C57 C58 C59 175.9(5)
C58 C59 C60 117.8(4)
C64 C59 C58 118.3(5)
C64 C59 C60 123.9(4)
C61 C60 C59 108.7(5)
C61 C60 C62 108.8(5)
C61 C60 C63 110.1(5)
C62 C60 C59 109.5(4)
C62 C60 C63 109.9(5)
C63 C60 C59 109.8(4)
C60 C61 H61A 109.5
C60 C61 H61B 109.5
C60 C61 H61C 109.5
H61A C61 H61B 109.5
H61A C61 H61C 109.5
H61B C61 H61C 109.5
C60 C62 H62A 109.5
C60 C62 H62B 109.5
C60 C62 H62C 109.5
H62A C62 H62B 109.5
H62A C62 H62C 109.5
H62B C62 H62C 109.5
C60 C63 H63A 109.5
C60 C63 H63B 109.5
C60 C63 H63C 109.5
H63A C63 H63B 109.5
H63A C63 H63C 109.5
H63B C63 H63C 109.5
C59 C64 C65 178.7(6)
C64 C65 C66 122.6(5)
C64 C65 C70 119.0(5)
C70 C65 C66 118.4(4)
C65 C66 C69 109.7(4)
C67 C66 C65 108.9(4)
C67 C66 C69 109.0(4)
C68 C66 C65 109.4(4)
C68 C66 C67 110.2(5)
C68 C66 C69 109.6(4)
C66 C67 H67A 109.5
C66 C67 H67B 109.5
C66 C67 H67C 109.5
H67A C67 H67B 109.5
H67A C67 H67C 109.5
H67B C67 H67C 109.5
C66 C68 H68A 109.5
C66 C68 H68B 109.5
C66 C68 H68C 109.5
H68A C68 H68B 109.5
H68A C68 H68C 109.5
H68B C68 H68C 109.5
C66 C69 H69A 109.5
C66 C69 H69B 109.5
C66 C69 H69C 109.5
H69A C69 H69B 109.5
H69A C69 H69C 109.5
H69B C69 H69C 109.5
C71 C70 C65 177.7(6)
C70 C71 C72 177.8(6)
O4 C72 C71 111.1(4)
O4 C72 C73 110.4(5)
O4 C72 C74 104.1(5)
C71 C72 C73 109.3(5)
C71 C72 C74 110.0(5)
C73 C72 C74 111.8(6)
C72 C73 H73A 109.5
C72 C73 H73B 109.5
C72 C73 H73C 109.5
H73A C73 H73B 109.5
H73A C73 H73C 109.5
H73B C73 H73C 109.5
C72 C74 H74A 109.5
C72 C74 H74B 109.5
C72 C74 H74C 109.5
H74A C74 H74B 109.5
H74A C74 H74C 109.5
H74B C74 H74C 109.5
C76 C75 C42 174.6(5)
C75 C76 C77 179.2(6)
C76 C77 C78 117.7(4)
C82 C77 C76 118.8(5)
C82 C77 C78 123.5(4)
C79 C78 C77 109.3(4)
C80 C78 C77 108.3(4)
C80 C78 C79 109.5(5)
C81 C78 C77 110.1(4)
C81 C78 C79 110.0(4)
C81 C78 C80 109.7(4)
C78 C79 H79A 109.5
C78 C79 H79B 109.5
C78 C79 H79C 109.5
H79A C79 H79B 109.5
H79A C79 H79C 109.5
H79B C79 H79C 109.5
C78 C80 H80A 109.5
C78 C80 H80B 109.5
C78 C80 H80C 109.5
H80A C80 H80B 109.5
H80A C80 H80C 109.5
H80B C80 H80C 109.5
C78 C81 H81A 109.5
C78 C81 H81B 109.5
C78 C81 H81C 109.5
H81A C81 H81B 109.5
H81A C81 H81C 109.5
H81B C81 H81C 109.5
C83 C82 C77 179.5(6)
C82 C83 C84 123.0(4)
C82 C83 C88 117.7(4)
C88 C83 C84 119.3(4)
C85 C84 C83 108.4(4)
C85 C84 C86 109.9(5)
C85 C84 C87 109.2(5)
C86 C84 C83 109.3(4)
C87 C84 C83 110.2(4)
C87 C84 C86 109.8(4)
C84 C85 H85A 109.5
C84 C85 H85B 109.5
C84 C85 H85C 109.5
H85A C85 H85B 109.5
H85A C85 H85C 109.5
H85B C85 H85C 109.5
C84 C86 H86A 109.5
C84 C86 H86B 109.5
C84 C86 H86C 109.5
H86A C86 H86B 109.5
H86A C86 H86C 109.5
H86B C86 H86C 109.5
C84 C87 H87A 109.5
C84 C87 H87B 109.5
C84 C87 H87C 109.5
H87A C87 H87B 109.5
H87A C87 H87C 109.5
H87B C87 H87C 109.5
C89 C88 C83 178.7(6)
C88 C89 C90 178.6(6)
O1 C90 C89 110.1(4)
O1 C90 C91 108.8(4)
O1 C90 C92 105.7(4)
C89 C90 C91 110.1(5)
C89 C90 C92 110.5(4)
C91 C90 C92 111.5(5)
C90 C91 H91A 109.5
C90 C91 H91B 109.5
C90 C91 H91C 109.5
H91A C91 H91B 109.5
H91A C91 H91C 109.5
H91B C91 H91C 109.5
C90 C92 H92A 109.5
C90 C92 H92B 109.5
C90 C92 H92C 109.5
H92A C92 H92B 109.5
H92A C92 H92C 109.5
H92B C92 H92C 109.5
C94 C93 C46 177.2(5)
C93 C94 C95 176.2(5)
C94 C95 C96 116.5(4)
C100 C95 C94 118.6(4)
C100 C95 C96 124.9(4)
C95 C96 C97 109.5(4)
C95 C96 C98 108.5(4)
C95 C96 C99 110.2(4)
C97 C96 C98 109.6(4)
C97 C96 C99 109.8(4)
C98 C96 C99 109.3(4)
C96 C97 H97A 109.5
C96 C97 H97B 109.5
C96 C97 H97C 109.5
H97A C97 H97B 109.5
H97A C97 H97C 109.5
H97B C97 H97C 109.5
C96 C98 H98A 109.5
C96 C98 H98B 109.5
C96 C98 H98C 109.5
H98A C98 H98B 109.5
H98A C98 H98C 109.5
H98B C98 H98C 109.5
C96 C99 H99A 109.5
C96 C99 H99B 109.5
C96 C99 H99C 109.5
H99A C99 H99B 109.5
H99A C99 H99C 109.5
H99B C99 H99C 109.5
C101 C100 C95 175.2(5)
C100 C101 C102 121.9(4)
C100 C101 C106 121.5(5)
C106 C101 C102 116.6(4)
C101 C102 C103 109.1(4)
C104 C102 C101 108.1(4)
C104 C102 C103 110.9(4)
C104 C102 C105 109.7(4)
C105 C102 C101 110.3(4)
C105 C102 C103 108.8(5)
C102 C103 H10E 109.5
C102 C103 H10F 109.5
C102 C103 H10G 109.5
H10E C103 H10F 109.5
H10E C103 H10G 109.5
H10F C103 H10G 109.5
C102 C104 H10H 109.5
C102 C104 H10I 109.5
C102 C104 H10J 109.5
H10H C104 H10I 109.5
H10H C104 H10J 109.5
H10I C104 H10J 109.5
C102 C105 H10K 109.5
C102 C105 H10L 109.5
C102 C105 H10M 109.5
H10K C105 H10L 109.5
H10K C105 H10M 109.5
H10L C105 H10M 109.5
C107 C106 C101 176.7(6)
C106 C107 C108 179.0(6)
O2 C108 C107 110.4(4)
O2 C108 C109 110.0(5)
O2 C108 C110 105.8(4)
C107 C108 C109 110.1(4)
C107 C108 C110 108.5(4)
C109 C108 C110 111.9(5)
C108 C109 H10N 109.5
C108 C109 H10O 109.5
C108 C109 H10P 109.5
H10N C109 H10O 109.5
H10N C109 H10P 109.5
H10O C109 H10P 109.5
C108 C110 H11C 109.5
C108 C110 H11D 109.5
C108 C110 H11E 109.5
H11C C110 H11D 109.5
H11C C110 H11E 109.5
H11D C110 H11E 109.5
C112 C111 C50 178.8(5)
C111 C112 C113 177.9(5)
C112 C113 C114 116.8(4)
C118 C113 C112 120.4(4)
C118 C113 C114 122.8(4)
C115 C114 C113 109.2(4)
C115 C114 C116 110.4(4)
C116 C114 C113 107.4(4)
C117 C114 C113 110.5(4)
C117 C114 C115 110.4(4)
C117 C114 C116 108.9(4)
C114 C115 H11F 109.5
C114 C115 H11G 109.5
C114 C115 H11H 109.5
H11F C115 H11G 109.5
H11F C115 H11H 109.5
H11G C115 H11H 109.5
C114 C116 H11I 109.5
C114 C116 H11J 109.5
C114 C116 H11K 109.5
H11I C116 H11J 109.5
H11I C116 H11K 109.5
H11J C116 H11K 109.5
C114 C117 H11L 109.5
C114 C117 H11M 109.5
C114 C117 H11N 109.5
H11L C117 H11M 109.5
H11L C117 H11N 109.5
H11M C117 H11N 109.5
C119 C118 C113 175.7(5)
C118 C119 C120 122.9(4)
C118 C119 C124 120.3(4)
C124 C119 C120 116.8(4)
C121 C120 C119 109.2(4)
C121 C120 C122 109.1(5)
C121 C120 C123 109.6(5)
C122 C120 C119 108.6(5)
C123 C120 C119 110.4(4)
C123 C120 C122 109.9(5)
C120 C121 H12C 109.5
C120 C121 H12D 109.5
C120 C121 H12E 109.5
H12C C121 H12D 109.5
H12C C121 H12E 109.5
H12D C121 H12E 109.5
C120 C122 H12F 109.5
C120 C122 H12G 109.5
C120 C122 H12H 109.5
H12F C122 H12G 109.5
H12F C122 H12H 109.5
H12G C122 H12H 109.5
C120 C123 H12I 109.5
C120 C123 H12J 109.5
C120 C123 H12K 109.5
H12I C123 H12J 109.5
H12I C123 H12K 109.5
H12J C123 H12K 109.5
C125 C124 C119 177.5(6)
C124 C125 C126 177.3(5)
O3 C126 C125 110.3(4)
O3 C126 C127 105.2(5)
O3 C126 C128 109.4(5)
C125 C126 C127 110.4(5)
C125 C126 C128 109.4(5)
C127 C126 C128 112.1(5)
C126 C127 H12L 109.5
C126 C127 H12M 109.5
C126 C127 H12N 109.5
H12L C127 H12M 109.5
H12L C127 H12N 109.5
H12M C127 H12N 109.5
C126 C128 H12O 109.5
C126 C128 H12P 109.5
C126 C128 H12Q 109.5
H12O C128 H12P 109.5
H12O C128 H12Q 109.5
H12P C128 H12Q 109.5
C39 C129 C40 122.1(4)
C55 C129 C39 118.3(4)
C55 C129 C40 119.3(4)
C2B C3B H3B 103.3
C2B C3B C8B 111.1(9)
C8B C3B H3B 103.3
C4B C3B H3B 103.3
C4B C3B C2B 116.0(11)
C4B C3B C8B 117.6(9)
C3B C2B H2BA 102.6
C5B C2B C3B 109.8(9)
C5B C2B H2BA 102.6
C5B C2B C1B 122.7(12)
C1B C2B C3B 113.4(10)
C1B C2B H2BA 102.6
C2B C5B H5BA 111.3
C2B C5B H5BB 111.3
C2B C5B C6B 102.3(12)
H5BA C5B H5BB 109.2
C6B C5B H5BA 111.3
C6B C5B H5BB 111.3
C5B C6B H6BA 111.0
C5B C6B H6BB 111.0
H6BA C6B H6BB 109.0
C7B C6B C5B 103.7(11)
C7B C6B H6BA 111.0
C7B C6B H6BB 111.0
C6B C7B H7BA 107.4
C6B C7B H7BB 107.4
H7BA C7B H7BB 107.0
C8B C7B C6B 119.6(11)
C8B C7B H7BA 107.4
C8B C7B H7BB 107.4
C3B C8B H8BA 111.7
C3B C8B H8BB 111.7
C7B C8B C3B 100.6(12)
C7B C8B H8BA 111.7
C7B C8B H8BB 111.7
H8BA C8B H8BB 109.4
C3B C4B H4BA 109.5
C3B C4B H4BB 109.5
C3B C4B H4BC 109.5
H4BA C4B H4BB 109.5
H4BA C4B H4BC 109.5
H4BB C4B H4BC 109.5
C2B C1B H1BA 109.5
C2B C1B H1BB 109.5
C2B C1B H1BC 109.5
H1BA C1B H1BB 109.5
H1BA C1B H1BC 109.5
H1BB C1B H1BC 109.5
H9BA C9B H9BB 109.5
H9BA C9B H9BC 109.5
H9BB C9B H9BC 109.5
C10B C9B H9BA 109.5
C10B C9B H9BB 109.5
C10B C9B H9BC 109.5
N1B C10B C9B 177.7(6)
C3 C2A H2AA 109.2
C3 C2A H2AB 109.2
C3 C2A C1A 112.1(13)
H2AA C2A H2AB 107.9
C1A C2A H2AA 109.2
C1A C2A H2AB 109.2
C2A C1A H1AA 109.5
C2A C1A H1AB 109.5
C2A C1A H1AC 109.5
H1AA C1A H1AB 109.5
H1AA C1A H1AC 109.5
H1AB C1A H1AC 109.5
C10 C9 H9A 109.3
C10 C9 H9B 109.3
H9A C9 H9B 107.9
C8 C9 C10 111.8(14)
C8 C9 H9A 109.3
C8 C9 H9B 109.3
C9 C8 H8A 109.4
C9 C8 H8B 109.4
C9 C8 C7 111.2(16)
H8A C8 H8B 108.0
C7 C8 H8A 109.4
C7 C8 H8B 109.4
C8 C7 H7A 109.5
C8 C7 H7B 109.5
C8 C7 H7C 109.5
H7A C7 H7B 109.5
H7A C7 H7C 109.5
H7B C7 H7C 109.5

loop_
_geom_bond_atom_site_label_1
_geom_bond_atom_site_label_2
_geom_bond_distance
O1 H1 0.8400
O1 C90 1.452(6)
O2 H2 0.8400
O2 C108 1.429(6)
O3 H3 0.8400
O3 C126 1.427(6)
O4 H4 0.8400
O4 C72 1.440(7)
O5 C47 1.392(5)
O5 C48 1.421(5)
O6 C48 1.418(5)
O6 C49 1.394(5)
O7 C51 1.385(5)
O7 C52 1.415(5)
O8 C52 1.416(5)
O8 C53 1.388(5)
O9 C55 1.385(5)
O9 C56 1.423(5)
O10 C41 1.396(5)
O10 C56 1.414(6)
O11 C43 1.384(5)
O11 C44 1.417(5)
O12 C44 1.418(5)
O12 C45 1.384(5)
C1 H1A 0.9800
C1 H1B 0.9800
C1 H1C 0.9800
C1 C2 1.496(15)
C2 H2A 0.9900
C2 H2B 0.9900
C2 C3 1.390(12)
C3 H3BC 0.9900
C3 H3BD 0.9900
C3 H3AA 0.9900
C3 H3AB 0.9900
C3 C4 1.510(8)
C3 C2A 1.439(13)
C4 H4A 0.9900
C4 H4B 0.9900
C4 C5 1.523(7)
C5 H5A 0.9900
C5 H5B 0.9900
C5 C6 1.517(7)
C6 H6A 0.9900
C6 H6B 0.9900
C6 C37 1.537(6)
C7A H7AA 0.9800
C7A H7AB 0.9800
C7A H7AC 0.9800
C7A C8A 1.525(15)
C8A H8AA 0.9900
C8A H8AB 0.9900
C8A C9A 1.513(13)
C9A H9AA 0.9900
C9A H9AB 0.9900
C9A C10 1.563(12)
C10 H10C 0.9900
C10 H10D 0.9900
C10 H10A 0.9900
C10 H10B 0.9900
C10 C11 1.518(7)
C10 C9 1.536(15)
C11 H11A 0.9900
C11 H11B 0.9900
C11 C12 1.527(7)
C12 H12A 0.9900
C12 H12B 0.9900
C12 C33 1.538(6)
C13 H13A 0.9800
C13 H13B 0.9800
C13 H13C 0.9800
C13 C14 1.525(10)
C14 H14A 0.9900
C14 H14B 0.9900
C14 C15 1.466(9)
C15 H15A 0.9900
C15 H15B 0.9900
C15 C16 1.553(9)
C16 H16A 0.9900
C16 H16B 0.9900
C16 C17 1.507(7)
C17 H17A 0.9900
C17 H17B 0.9900
C17 C18 1.530(7)
C18 H18A 0.9900
C18 H18B 0.9900
C18 C29 1.533(6)
C19 H19A 0.9800
C19 H19B 0.9800
C19 H19C 0.9800
C19 C20 1.521(10)
C20 H20A 0.9900
C20 H20B 0.9900
C20 C21 1.498(8)
C21 H21A 0.9900
C21 H21B 0.9900
C21 C22 1.540(8)
C22 H22A 0.9900
C22 H22B 0.9900
C22 C23 1.506(7)
C23 H23A 0.9900
C23 H23B 0.9900
C23 C24 1.528(7)
C24 H24A 0.9900
C24 H24B 0.9900
C24 C40 1.530(6)
C26 C27 1.390(6)
C26 C40 1.527(6)
C26 C41 1.392(6)
C27 H27 0.9500
C27 C28 1.391(6)
C28 C29 1.528(6)
C28 C43 1.389(6)
C29 H29 1.0000
C29 C30 1.525(6)
C30 C31 1.399(6)
C30 C45 1.386(6)
C31 H31 0.9500
C31 C32 1.394(6)
C32 C33 1.531(6)
C32 C47 1.383(6)
C33 H33 1.0000
C33 C34 1.533(6)
C34 C35 1.395(6)
C34 C49 1.374(6)
C35 H35 0.9500
C35 C36 1.400(6)
C36 C37 1.525(6)
C36 C51 1.393(6)
C37 H37 1.0000
C37 C38 1.529(6)
C38 C39 1.397(6)
C38 C53 1.384(6)
C39 H39 0.9500
C39 C129 1.392(6)
C40 H40 1.0000
C40 C129 1.519(6)
C41 C42 1.394(6)
C42 C43 1.410(6)
C42 C75 1.428(6)
C44 H44A 0.9900
C44 H44B 0.9900
C45 C46 1.414(6)
C46 C47 1.392(6)
C46 C93 1.424(6)
C48 H48A 0.9900
C48 H48B 0.9900
C49 C50 1.413(6)
C50 C51 1.399(6)
C50 C111 1.434(6)
C52 H52A 0.9900
C52 H52B 0.9900
C53 C54 1.411(6)
C54 C55 1.409(7)
C54 C57 1.426(6)
C55 C129 1.392(6)
C56 H56A 0.9900
C56 H56B 0.9900
C57 C58 1.205(7)
C58 C59 1.435(7)
C59 C60 1.543(8)
C59 C64 1.316(7)
C60 C61 1.521(8)
C60 C62 1.524(8)
C60 C63 1.532(7)
C61 H61A 0.9800
C61 H61B 0.9800
C61 H61C 0.9800
C62 H62A 0.9800
C62 H62B 0.9800
C62 H62C 0.9800
C63 H63A 0.9800
C63 H63B 0.9800
C63 H63C 0.9800
C64 C65 1.325(7)
C65 C66 1.528(7)
C65 C70 1.445(7)
C66 C67 1.523(7)
C66 C68 1.521(7)
C66 C69 1.537(7)
C67 H67A 0.9800
C67 H67B 0.9800
C67 H67C 0.9800
C68 H68A 0.9800
C68 H68B 0.9800
C68 H68C 0.9800
C69 H69A 0.9800
C69 H69B 0.9800
C69 H69C 0.9800
C70 C71 1.202(7)
C71 C72 1.485(7)
C72 C73 1.501(9)
C72 C74 1.515(8)
C73 H73A 0.9800
C73 H73B 0.9800
C73 H73C 0.9800
C74 H74A 0.9800
C74 H74B 0.9800
C74 H74C 0.9800
C75 C76 1.187(7)
C76 C77 1.450(6)
C77 C78 1.538(7)
C77 C82 1.311(7)
C78 C79 1.530(7)
C78 C80 1.528(7)
C78 C81 1.521(7)
C79 H79A 0.9800
C79 H79B 0.9800
C79 H79C 0.9800
C80 H80A 0.9800
C80 H80B 0.9800
C80 H80C 0.9800
C81 H81A 0.9800
C81 H81B 0.9800
C81 H81C 0.9800
C82 C83 1.309(7)
C83 C84 1.538(7)
C83 C88 1.439(7)
C84 C85 1.520(7)
C84 C86 1.537(7)
C84 C87 1.523(7)
C85 H85A 0.9800
C85 H85B 0.9800
C85 H85C 0.9800
C86 H86A 0.9800
C86 H86B 0.9800
C86 H86C 0.9800
C87 H87A 0.9800
C87 H87B 0.9800
C87 H87C 0.9800
C88 C89 1.197(7)
C89 C90 1.467(7)
C90 C91 1.504(8)
C90 C92 1.513(8)
C91 H91A 0.9800
C91 H91B 0.9800
C91 H91C 0.9800
C92 H92A 0.9800
C92 H92B 0.9800
C92 H92C 0.9800
C93 C94 1.201(6)
C94 C95 1.441(6)
C95 C96 1.522(7)
C95 C100 1.314(7)
C96 C97 1.528(7)
C96 C98 1.528(7)
C96 C99 1.532(7)
C97 H97A 0.9800
C97 H97B 0.9800
C97 H97C 0.9800
C98 H98A 0.9800
C98 H98B 0.9800
C98 H98C 0.9800
C99 H99A 0.9800
C99 H99B 0.9800
C99 H99C 0.9800
C100 C101 1.309(7)
C101 C102 1.536(7)
C101 C106 1.439(7)
C102 C103 1.539(7)
C102 C104 1.526(7)
C102 C105 1.531(7)
C103 H10E 0.9800
C103 H10F 0.9800
C103 H10G 0.9800
C104 H10H 0.9800
C104 H10I 0.9800
C104 H10J 0.9800
C105 H10K 0.9800
C105 H10L 0.9800
C105 H10M 0.9800
C106 C107 1.208(7)
C107 C108 1.486(7)
C108 C109 1.519(8)
C108 C110 1.536(7)
C109 H10N 0.9800
C109 H10O 0.9800
C109 H10P 0.9800
C110 H11C 0.9800
C110 H11D 0.9800
C110 H11E 0.9800
C111 C112 1.203(6)
C112 C113 1.439(6)
C113 C114 1.541(6)
C113 C118 1.308(6)
C114 C115 1.531(6)
C114 C116 1.532(7)
C114 C117 1.527(7)
C115 H11F 0.9800
C115 H11G 0.9800
C115 H11H 0.9800
C116 H11I 0.9800
C116 H11J 0.9800
C116 H11K 0.9800
C117 H11L 0.9800
C117 H11M 0.9800
C117 H11N 0.9800
C118 C119 1.304(7)
C119 C120 1.540(7)
C119 C124 1.451(7)
C120 C121 1.521(8)
C120 C122 1.531(8)
C120 C123 1.523(8)
C121 H12C 0.9800
C121 H12D 0.9800
C121 H12E 0.9800
C122 H12F 0.9800
C122 H12G 0.9800
C122 H12H 0.9800
C123 H12I 0.9800
C123 H12J 0.9800
C123 H12K 0.9800
C124 C125 1.196(7)
C125 C126 1.476(7)
C126 C127 1.511(8)
C126 C128 1.517(9)
C127 H12L 0.9800
C127 H12M 0.9800
C127 H12N 0.9800
C128 H12O 0.9800
C128 H12P 0.9800
C128 H12Q 0.9800
C3B H3B 1.0000
C3B C2B 1.587(15)
C3B C8B 1.656(15)
C3B C4B 1.428(14)
C2B H2BA 1.0000
C2B C5B 1.571(17)
C2B C1B 1.578(14)
C5B H5BA 0.9900
C5B H5BB 0.9900
C5B C6B 1.719(18)
C6B H6BA 0.9900
C6B H6BB 0.9900
C6B C7B 1.559(17)
C7B H7BA 0.9900
C7B H7BB 0.9900
C7B C8B 1.394(18)
C8B H8BA 0.9900
C8B H8BB 0.9900
C4B H4BA 0.9800
C4B H4BB 0.9800
C4B H4BC 0.9800
C1B H1BA 0.9800
C1B H1BB 0.9800
C1B H1BC 0.9800
N1B C10B 1.125(7)
C9B H9BA 0.9800
C9B H9BB 0.9800
C9B H9BC 0.9800
C9B C10B 1.466(9)
C2A H2AA 0.9900
C2A H2AB 0.9900
C2A C1A 1.501(14)
C1A H1AA 0.9800
C1A H1AB 0.9800
C1A H1AC 0.9800
C9 H9A 0.9900
C9 H9B 0.9900
C9 C8 1.527(17)
C8 H8A 0.9900
C8 H8B 0.9900
C8 C7 1.533(17)
C7 H7A 0.9800
C7 H7B 0.9800
C7 H7C 0.9800

loop_
_geom_torsion_atom_site_label_1
_geom_torsion_atom_site_label_2
_geom_torsion_atom_site_label_3
_geom_torsion_atom_site_label_4
_geom_torsion
O6 C49 C50 C51 176.6(4)
O6 C49 C50 C111 -4.4(6)
O8 C53 C54 C55 172.7(4)
O8 C53 C54 C57 -8.9(6)
O9 C55 C129 C39 176.7(4)
O9 C55 C129 C40 -8.3(6)
O10 C41 C42 C43 178.3(4)
O10 C41 C42 C75 -4.4(6)
O12 C45 C46 C47 176.0(4)
O12 C45 C46 C93 -5.6(6)
C1 C2 C3 C4 175.8(17)
C2 C3 C4 C5 179.5(13)
C3 C4 C5 C6 -179.1(5)
C4 C3 C2A C1A -175.3(10)
C4 C5 C6 C37 171.8(4)
C5 C6 C37 C36 -63.4(5)
C5 C6 C37 C38 173.8(4)
C6 C37 C38 C39 30.6(6)
C6 C37 C38 C53 -153.5(4)
C7A C8A C9A C10 -178.5(18)
C8A C9A C10 C11 176.0(13)
C9A C10 C11 C12 -159.9(9)
C10 C11 C12 C33 -175.0(4)
C10 C9 C8 C7 -172(2)
C11 C10 C9 C8 178.1(16)
C11 C12 C33 C32 -164.2(4)
C11 C12 C33 C34 71.4(5)
C12 C33 C34 C35 38.4(5)
C12 C33 C34 C49 -145.1(4)
C13 C14 C15 C16 176.8(6)
C14 C15 C16 C17 -176.1(6)
C15 C16 C17 C18 165.0(5)
C16 C17 C18 C29 173.4(4)
C17 C18 C29 C28 -69.0(5)
C17 C18 C29 C30 165.9(4)
C18 C29 C30 C31 33.1(6)
C18 C29 C30 C45 -149.9(4)
C19 C20 C21 C22 -178.8(6)
C20 C21 C22 C23 174.0(5)
C21 C22 C23 C24 176.9(4)
C22 C23 C24 C40 -173.3(4)
C23 C24 C40 C26 61.1(5)
C23 C24 C40 C129 -174.3(4)
C24 C40 C129 C39 -34.3(6)
C24 C40 C129 C55 151.0(4)
C26 C27 C28 C29 -178.6(4)
C26 C27 C28 C43 -1.9(6)
C26 C40 C129 C39 92.8(5)
C26 C40 C129 C55 -81.9(5)
C26 C41 C42 C43 -0.6(6)
C26 C41 C42 C75 176.7(4)
C27 C26 C40 C24 38.6(6)
C27 C26 C40 C129 -89.9(5)
C27 C26 C41 O10 -180.0(4)
C27 C26 C41 C42 -1.1(6)
C27 C28 C29 C18 -38.3(6)
C27 C28 C29 C30 90.8(5)
C27 C28 C43 O11 178.2(4)
C27 C28 C43 C42 0.1(6)
C28 C29 C30 C31 -94.7(5)
C28 C29 C30 C45 82.3(5)
C29 C28 C43 O11 -5.1(6)
C29 C28 C43 C42 176.9(4)
C29 C30 C31 C32 177.4(4)
C29 C30 C45 O12 7.7(6)
C29 C30 C45 C46 -177.0(4)
C30 C31 C32 C33 -177.2(4)
C30 C31 C32 C47 -1.5(6)
C30 C45 C46 C47 0.6(6)
C30 C45 C46 C93 178.9(4)
C31 C30 C45 O12 -175.2(4)
C31 C30 C45 C46 0.1(6)
C31 C32 C33 C12 -35.5(6)
C31 C32 C33 C34 92.2(5)
C31 C32 C47 O5 176.7(4)
C31 C32 C47 C46 2.2(6)
C32 C33 C34 C35 -90.0(5)
C32 C33 C34 C49 86.4(5)
C33 C32 C47 O5 -7.3(6)
C33 C32 C47 C46 178.2(4)
C33 C34 C35 C36 179.2(4)
C33 C34 C49 O6 4.4(6)
C33 C34 C49 C50 -178.5(4)
C34 C35 C36 C37 -177.6(4)
C34 C35 C36 C51 -0.8(6)
C34 C49 C50 C51 -0.6(6)
C34 C49 C50 C111 178.4(4)
C35 C34 C49 O6 -179.0(4)
C35 C34 C49 C50 -2.0(6)
C35 C36 C37 C6 -33.1(6)
C35 C36 C37 C38 92.9(5)
C35 C36 C51 O7 175.7(4)
C35 C36 C51 C50 -1.9(6)
C36 C37 C38 C39 -95.9(5)
C36 C37 C38 C53 80.1(5)
C37 C36 C51 O7 -7.4(6)
C37 C36 C51 C50 175.0(4)
C37 C38 C39 C129 177.7(4)
C37 C38 C53 O8 10.4(6)
C37 C38 C53 C54 -176.0(4)
C38 C39 C129 C40 -177.2(4)
C38 C39 C129 C55 -2.3(6)
C38 C53 C54 C55 -1.2(6)
C38 C53 C54 C57 177.2(4)
C39 C38 C53 O8 -173.4(4)
C39 C38 C53 C54 0.1(6)
C40 C26 C27 C28 179.3(4)
C40 C26 C41 O10 3.1(6)
C40 C26 C41 C42 -178.1(4)
C41 O10 C56 O9 92.3(4)
C41 C26 C27 C28 2.4(6)
C41 C26 C40 C24 -144.6(4)
C41 C26 C40 C129 87.0(5)
C41 C42 C43 O11 -177.1(4)
C41 C42 C43 C28 1.1(6)
C43 O11 C44 O12 -91.4(4)
C43 C28 C29 C18 145.1(4)
C43 C28 C29 C30 -85.8(5)
C44 O11 C43 C28 82.6(5)
C44 O11 C43 C42 -99.2(5)
C44 O12 C45 C30 -83.8(5)
C44 O12 C45 C46 100.8(4)
C45 O12 C44 O11 91.6(5)
C45 C30 C31 C32 0.4(6)
C45 C46 C47 O5 -176.5(4)
C45 C46 C47 C32 -1.7(6)
C47 O5 C48 O6 -93.3(4)
C47 C32 C33 C12 148.7(4)
C47 C32 C33 C34 -83.6(4)
C48 O5 C47 C32 85.5(5)
C48 O5 C47 C46 -99.7(4)
C48 O6 C49 C34 -80.5(5)
C48 O6 C49 C50 102.4(4)
C49 O6 C48 O5 90.0(4)
C49 C34 C35 C36 2.7(6)
C49 C50 C51 O7 -175.1(4)
C49 C50 C51 C36 2.6(6)
C51 O7 C52 O8 -90.8(4)
C51 C36 C37 C6 150.1(4)
C51 C36 C37 C38 -83.9(5)
C52 O7 C51 C36 85.4(5)
C52 O7 C51 C50 -96.9(5)
C52 O8 C53 C38 -85.7(5)
C52 O8 C53 C54 100.4(4)
C53 O8 C52 O7 89.9(4)
C53 C38 C39 C129 1.7(6)
C53 C54 C55 O9 -175.2(4)
C53 C54 C55 C129 0.6(6)
C54 C55 C129 C39 1.2(6)
C54 C55 C129 C40 176.1(4)
C55 O9 C56 O10 -91.3(5)
C56 O9 C55 C54 -101.5(4)
C56 O9 C55 C129 82.8(5)
C56 O10 C41 C26 -81.6(5)
C56 O10 C41 C42 99.5(5)
C57 C54 C55 O9 6.3(6)
C57 C54 C55 C129 -177.9(4)
C58 C59 C60 C61 -63.9(6)
C58 C59 C60 C62 54.9(6)
C58 C59 C60 C63 175.7(4)
C64 C59 C60 C61 115.5(6)
C64 C59 C60 C62 -125.7(5)
C64 C59 C60 C63 -4.9(7)
C64 C65 C66 C67 122.8(6)
C64 C65 C66 C68 -116.7(6)
C64 C65 C66 C69 3.5(7)
C70 C65 C66 C67 -57.0(6)
C70 C65 C66 C68 63.5(6)
C70 C65 C66 C69 -176.3(5)
C75 C42 C43 O11 5.7(6)
C75 C42 C43 C28 -176.2(4)
C76 C77 C78 C79 -53.3(6)
C76 C77 C78 C80 65.9(5)
C76 C77 C78 C81 -174.2(4)
C82 C77 C78 C79 128.0(5)
C82 C77 C78 C80 -112.8(5)
C82 C77 C78 C81 7.1(7)
C82 C83 C84 C85 122.5(5)
C82 C83 C84 C86 -117.8(5)
C82 C83 C84 C87 2.9(7)
C88 C83 C84 C85 -56.8(6)
C88 C83 C84 C86 63.0(6)
C88 C83 C84 C87 -176.4(4)
C93 C46 C47 O5 5.2(6)
C93 C46 C47 C32 180.0(4)
C94 C95 C96 C97 -60.6(6)
C94 C95 C96 C98 59.0(5)
C94 C95 C96 C99 178.6(4)
C100 C95 C96 C97 120.2(5)
C100 C95 C96 C98 -120.2(5)
C100 C95 C96 C99 -0.7(7)
C100 C101 C102 C103 120.3(5)
C100 C101 C102 C104 -119.1(5)
C100 C101 C102 C105 0.8(7)
C106 C101 C102 C103 -57.7(6)
C106 C101 C102 C104 63.0(5)
C106 C101 C102 C105 -177.2(5)
C111 C50 C51 O7 5.9(6)
C111 C50 C51 C36 -176.4(4)
C112 C113 C114 C115 -53.6(5)
C112 C113 C114 C116 66.1(5)
C112 C113 C114 C117 -175.2(4)
C118 C113 C114 C115 127.4(5)
C118 C113 C114 C116 -112.9(5)
C118 C113 C114 C117 5.8(6)
C118 C119 C120 C121 119.1(6)
C118 C119 C120 C122 -122.0(5)
C118 C119 C120 C123 -1.5(7)
C124 C119 C120 C121 -60.4(6)
C124 C119 C120 C122 58.5(6)
C124 C119 C120 C123 179.1(5)
C3B C2B C5B C6B 62.5(13)
C2B C3B C8B C7B 59.1(13)
C2B C5B C6B C7B -59.3(13)
C5B C6B C7B C8B 71.5(17)
C6B C7B C8B C3B -67.1(16)
C8B C3B C2B C5B -65.1(14)
C8B C3B C2B C1B 76.3(13)
C4B C3B C2B C5B 72.6(14)
C4B C3B C2B C1B -146.0(11)
C4B C3B C8B C7B -77.9(14)
C1B C2B C5B C6B -74.7(12)
C2A C3 C4 C5 -78.8(10)
C9 C10 C11 C12 176.8(10)
